data_7234853
loop_
_publ_author_name
'Loh, Sze Le'
'Sobolev, Alexandre N.'
'Lim, Siew Huah'
'Ling, Irene'

_publ_section_title
;
 Influence of ortho- and meta-substituted N-heterocyclic dications towards
 the self-assembly of p-sulfonatocalix[4]arene
;
_journal_issue 1
_journal_name_full CrystEngComm
_journal_page_first 52
_journal_page_last 60
_journal_paper_doi 10.1039/C9CE01410A
_journal_volume 22
_journal_year 2020
_chemical_formula_moiety '2(C28 H20 O16 S4), 2(C24 H20 P), C16 H20 N4, Ce H18 O9, Ce0.33, 22(H2 O)'
_chemical_formula_sum 'C120 H162 Ce1.33 N4 O63 P2 S8'
_chemical_formula_weight 3174.01
_space_group_crystal_system triclinic
_space_group_IT_number 2
_space_group_name_Hall '-P 1'
_space_group_name_H-M_alt 'P -1'
_symmetry_space_group_name_Hall '-P 1'
_symmetry_space_group_name_H-M 'P -1'
_atom_sites_solution_hydrogens mixed
_audit_creation_method SHELXL-2017/1
_audit_update_record
;
2019-09-05 deposited with the CCDC.    2019-10-29 downloaded from the CCDC.
;
_cell_angle_alpha 105.589(1)
_cell_angle_beta 96.342(1)
_cell_angle_gamma 109.239(2)
_cell_formula_units_Z 2
_cell_length_a 15.1413(3)
_cell_length_b 21.5216(4)
_cell_length_c 25.0716(4)
_cell_measurement_reflns_used 41144
_cell_measurement_temperature 100(2)
_cell_measurement_theta_max 67.162
_cell_measurement_theta_min 2.44
_cell_volume 7249.8(3)
_computing_cell_refinement 'CrysAlisPro 1.171.38.46 (Rigaku OD, 2015)'
_computing_data_collection 'CrysAlisPro 1.171.38.46 (Rigaku OD, 2015)'
_computing_data_reduction 'CrysAlisPro 1.171.38.46 (Rigaku OD, 2015)'
_computing_publication_material 'SHELXL-2017/1 (Sheldrick, 2017)'
_computing_structure_refinement 'SHELXL-2017/1 (Sheldrick, 2017)'
_computing_structure_solution 'SHELXT-2015/1 (Sheldrick, 2015)'
_diffrn_ambient_temperature 100(2)
_diffrn_detector 'CCD plate'
_diffrn_detector_area_resol_mean 10.4738
_diffrn_detector_type Ruby
_diffrn_measured_fraction_theta_full 0.990
_diffrn_measured_fraction_theta_max 0.990
_diffrn_measurement_device 'four-circle diffractometer'
_diffrn_measurement_device_type 'Oxford Diffraction Gemini-R Ultra'
_diffrn_measurement_method '\w scans'
_diffrn_orient_matrix_type 'CrysAlisPro convention (1999,Acta A55,543-557)'
_diffrn_orient_matrix_UB_11 0.0407205
_diffrn_orient_matrix_UB_12 0.0538612
_diffrn_orient_matrix_UB_13 -0.0297121
_diffrn_orient_matrix_UB_21 0.0388440
_diffrn_orient_matrix_UB_22 0.0581810
_diffrn_orient_matrix_UB_23 0.0579596
_diffrn_orient_matrix_UB_31 0.0950269
_diffrn_orient_matrix_UB_32 -0.0119022
_diffrn_orient_matrix_UB_33 0.0056670
_diffrn_radiation_monochromator mirror
_diffrn_radiation_source 'fine-focus sealed X-ray tube'
_diffrn_radiation_type CuK\a
_diffrn_radiation_wavelength 1.54178
_diffrn_reflns_av_R_equivalents 0.0711
_diffrn_reflns_av_unetI/netI 0.0415
_diffrn_reflns_Laue_measured_fraction_full 0.990
_diffrn_reflns_Laue_measured_fraction_max 0.990
_diffrn_reflns_limit_h_max 17
_diffrn_reflns_limit_h_min -17
_diffrn_reflns_limit_k_max 25
_diffrn_reflns_limit_k_min -25
_diffrn_reflns_limit_l_max 29
_diffrn_reflns_limit_l_min -29
_diffrn_reflns_number 171641
_diffrn_reflns_point_group_measured_fraction_full 0.990
_diffrn_reflns_point_group_measured_fraction_max 0.990
_diffrn_reflns_theta_full 67.350
_diffrn_reflns_theta_max 67.350
_diffrn_reflns_theta_min 3.140
_diffrn_source_type 'Enhance Ultra (Cu) X-ray Source'
_exptl_absorpt_coefficient_mu 5.315
_exptl_absorpt_correction_T_max 1.0
_exptl_absorpt_correction_T_min 0.36768
_exptl_absorpt_correction_type multi-scan
_exptl_absorpt_process_details
;
CrysAlisPro 1.171.38.46 (Rigaku Oxford Diffraction, 2015)
Empirical absorption correction using spherical harmonics,
 implemented in SCALE3 ABSPACK scaling algorithm.
;
_exptl_crystal_colour colorless
_exptl_crystal_density_diffrn 1.454
_exptl_crystal_description needle
_exptl_crystal_F_000 3299
_exptl_crystal_size_max 0.365
_exptl_crystal_size_mid 0.145
_exptl_crystal_size_min 0.053
_refine_diff_density_max 1.967
_refine_diff_density_min -1.559
_refine_diff_density_rms 0.125
_refine_ls_extinction_method none
_refine_ls_goodness_of_fit_ref 1.015
_refine_ls_hydrogen_treatment mixed
_refine_ls_matrix_type full
_refine_ls_number_parameters 1985
_refine_ls_number_reflns 25781
_refine_ls_number_restraints 172
_refine_ls_restrained_S_all 1.031
_refine_ls_R_factor_all 0.1028
_refine_ls_R_factor_gt 0.0855
_refine_ls_shift/su_max 0.002
_refine_ls_shift/su_mean 0.000
_refine_ls_structure_factor_coef Fsqd
_refine_ls_weighting_details 'w=1/[\s^2^(Fo^2^)+(0.1580P)^2^+25.0000P] where P=(Fo^2^+2Fc^2^)/3'
_refine_ls_weighting_scheme calc
_refine_ls_wR_factor_gt 0.2439
_refine_ls_wR_factor_ref 0.2616
_reflns_Friedel_coverage 0.000
_reflns_number_gt 20437
_reflns_number_total 25781
_reflns_threshold_expression 'I > 2\s(I)'
_cod_data_source_file c9ce01410a2.cif
_cod_data_source_block 170803m
_cod_depositor_comments
;Adding full bibliography for 7234849--7234857.cif.

 Adding full bibliography for 7234849--7234857.cif.
;
_cod_original_cell_volume 7249.8(2)
_cod_database_code 7234853
_shelx_shelxl_version_number 2017/1
_shelx_space_group_comment
;
The symmetry employed for this shelxl refinement is uniquely defined
by the following loop, which should always be used as a source of
symmetry information in preference to the above space-group names.
They are only intended as comments.
;
_shelx_estimated_absorpt_t_min 0.247
_shelx_estimated_absorpt_t_max 0.766

loop_
_space_group_symop_operation_xyz
'x, y, z'
'-x, -y, -z'

loop_
_atom_site_label
_atom_site_type_symbol
_atom_site_fract_x
_atom_site_fract_y
_atom_site_fract_z
_atom_site_U_iso_or_equiv
_atom_site_adp_type
_atom_site_occupancy
_atom_site_site_symmetry_order
_atom_site_calc_flag
_atom_site_refinement_flags_posn
_atom_site_refinement_flags_adp
_atom_site_refinement_flags_occupancy
_atom_site_disorder_assembly
_atom_site_disorder_group
Ce1 Ce 0.69516(3) 0.26817(2) 0.30454(2) 0.05225(15) Uani 1 1 d D . . . .
O01W O 0.5666(4) 0.1717(3) 0.3282(2) 0.0597(13) Uani 1 1 d D . . . .
H01Y H 0.546(4) 0.134(2) 0.300(2) 0.090 Uiso 1 1 d D U . . .
H01Z H 0.521(3) 0.185(3) 0.335(4) 0.090 Uiso 1 1 d D U . . .
O02W O 0.7034(4) 0.1533(3) 0.2576(3) 0.0688(15) Uani 1 1 d D . . . .
H02Y H 0.665(5) 0.1145(6) 0.258(4) 0.103 Uiso 1 1 d D U . . .
H02Z H 0.738(6) 0.1462(11) 0.234(3) 0.103 Uiso 1 1 d D U . . .
O03W O 0.5445(3) 0.2078(3) 0.2245(2) 0.0563(13) Uani 1 1 d D . . . .
H03Y H 0.530(4) 0.224(2) 0.199(2) 0.084 Uiso 1 1 d D U . . .
H03Z H 0.506(4) 0.1660(17) 0.217(3) 0.084 Uiso 1 1 d D U . . .
O04W O 0.6015(4) 0.3190(3) 0.3674(3) 0.0685(15) Uani 1 1 d D . . . .
H04Y H 0.567(4) 0.293(3) 0.383(4) 0.103 Uiso 1 1 d D U . . .
H04Z H 0.569(4) 0.338(4) 0.353(3) 0.103 Uiso 1 1 d D U . . .
O05W O 0.7484(4) 0.2553(3) 0.3974(2) 0.0600(13) Uani 1 1 d D . . . .
H05Y H 0.704(4) 0.228(3) 0.408(2) 0.090 Uiso 1 1 d D U . . .
H05Z H 0.777(6) 0.2934(15) 0.4244(13) 0.090 Uiso 1 1 d D U . . .
O06W O 0.8698(4) 0.2813(3) 0.3169(3) 0.0676(15) Uani 1 1 d D . . . .
H06Y H 0.884(4) 0.246(2) 0.317(4) 0.101 Uiso 1 1 d D U . . .
H06Z H 0.905(4) 0.305(4) 0.300(4) 0.101 Uiso 1 1 d D U . . .
O07W O 0.8000(4) 0.3897(3) 0.3638(3) 0.0643(14) Uani 1 1 d D . . . .
H07Y H 0.759(4) 0.408(4) 0.371(4) 0.096 Uiso 1 1 d D U . . .
H07Z H 0.856(2) 0.420(3) 0.378(4) 0.096 Uiso 1 1 d D U . . .
O08W O 0.6403(3) 0.3557(3) 0.2713(3) 0.0714(16) Uani 1 1 d D . . . .
H08Y H 0.586050 0.359020 0.272000 0.107 Uiso 1 1 d D U . . .
H08Z H 0.675370 0.387370 0.260050 0.107 Uiso 1 1 d D U . . .
O09W O 0.7454(4) 0.2812(3) 0.2149(3) 0.0700(16) Uani 1 1 d D . . . .
H09Y H 0.698(4) 0.280(5) 0.1924(19) 0.105 Uiso 1 1 d D U . . .
H09Z H 0.761(6) 0.247(3) 0.199(2) 0.105 Uiso 1 1 d D U . . .
Ce2 Ce 0.22892(17) 0.03373(9) 0.02149(7) 0.0913(6) Uani 0.3333 1 d . . P . .
O1 O 0.2206(3) -0.1092(2) 0.3618(2) 0.0464(10) Uani 1 1 d . . . . .
H1 H 0.242591 -0.081511 0.395193 0.070 Uiso 1 1 calc R U . . .
C10 C 0.1246(5) -0.1289(4) 0.2473(3) 0.0485(16) Uani 1 1 d . . . . .
H10A H 0.101026 -0.169042 0.261159 0.058 Uiso 1 1 calc R U . . .
H10B H 0.112648 -0.147118 0.205413 0.058 Uiso 1 1 calc R U . . .
C11 C 0.2727(5) -0.0823(3) 0.3264(3) 0.0424(14) Uani 1 1 d . . . . .
C12 C 0.3707(5) -0.0472(3) 0.3486(3) 0.0425(14) Uani 1 1 d . . . . .
C13 C 0.4265(5) -0.0197(3) 0.3137(3) 0.0420(14) Uani 1 1 d . . . . .
H13 H 0.493632 0.004673 0.327776 0.050 Uiso 1 1 calc R U . . .
C14 C 0.3863(4) -0.0273(3) 0.2593(3) 0.0455(15) Uani 1 1 d D . . . .
C15 C 0.2875(5) -0.0640(4) 0.2368(3) 0.0484(15) Uani 1 1 d . . . . .
H15 H 0.260404 -0.069800 0.198928 0.058 Uiso 1 1 calc R U . . .
C16 C 0.2300(5) -0.0917(3) 0.2708(3) 0.0437(14) Uani 1 1 d . . . . .
S1 S 0.45531(12) 0.01086(9) 0.21556(7) 0.0500(4) Uani 1 1 d D . . . .
O11 O 0.5531(5) 0.0464(6) 0.2519(4) 0.054(3) Uani 0.5 1 d D . P A 1
O12 O 0.4499(9) -0.0413(6) 0.1650(4) 0.060(4) Uani 0.5 1 d D . P A 1
O13 O 0.4185(8) 0.0626(5) 0.2060(6) 0.039(3) Uani 0.5 1 d D . P A 1
O14 O 0.5526(5) 0.0155(6) 0.2319(5) 0.053(3) Uani 0.5 1 d D . P A 2
O15 O 0.4118(9) -0.0384(7) 0.1567(4) 0.067(5) Uani 0.5 1 d D . P A 2
O16 O 0.4456(9) 0.0762(4) 0.2209(6) 0.047(4) Uani 0.5 1 d D . P A 2
O2 O 0.2702(3) -0.0309(2) 0.48644(19) 0.0438(10) Uani 1 1 d . . . . .
H2 H 0.213841 -0.034950 0.474688 0.066 Uiso 1 1 calc R U . . .
C20 C 0.4112(5) -0.0367(3) 0.4101(3) 0.0448(15) Uani 1 1 d . . . . .
H20A H 0.374994 -0.077595 0.420451 0.054 Uiso 1 1 calc R U . . .
H20B H 0.479123 -0.032035 0.414817 0.054 Uiso 1 1 calc R U . . .
C21 C 0.3332(4) 0.0283(3) 0.4811(3) 0.0380(13) Uani 1 1 d . . . . .
C22 C 0.3220(4) 0.0906(3) 0.5100(3) 0.0401(13) Uani 1 1 d . . . . .
C23 C 0.3868(5) 0.1532(3) 0.5091(3) 0.0431(14) Uani 1 1 d . . . . .
H23 H 0.380816 0.195698 0.528089 0.052 Uiso 1 1 calc R U . . .
C24 C 0.4602(5) 0.1538(3) 0.4804(3) 0.0441(15) Uani 1 1 d . . . . .
C25 C 0.4676(5) 0.0922(3) 0.4502(3) 0.0436(14) Uani 1 1 d . . . . .
H25 H 0.517525 0.093880 0.430080 0.052 Uiso 1 1 calc R U . . .
C26 C 0.4041(4) 0.0283(3) 0.4487(3) 0.0408(14) Uani 1 1 d . . . . .
S2 S 0.54337(12) 0.23282(9) 0.47837(8) 0.0497(4) Uani 1 1 d . . . . .
O21 O 0.5500(4) 0.2866(3) 0.5290(3) 0.0663(14) Uani 1 1 d . . . . .
O22 O 0.6333(3) 0.2223(3) 0.4757(2) 0.0546(12) Uani 1 1 d . . . . .
O23 O 0.5055(4) 0.2414(3) 0.4255(2) 0.0581(13) Uani 1 1 d . . . . .
O3 O 0.1015(3) -0.0299(2) 0.44742(19) 0.0404(9) Uani 1 1 d . . . . .
H3 H 0.075426 -0.050811 0.412895 0.061 Uiso 1 1 calc R U . . .
C30 C 0.2423(5) 0.0886(4) 0.5422(3) 0.0406(13) Uani 1 1 d . . . . .
H30A H 0.267184 0.129139 0.577398 0.049 Uiso 1 1 calc R U . . .
H30B H 0.224926 0.046058 0.553333 0.049 Uiso 1 1 calc R U . . .
C31 C 0.0888(4) 0.0320(3) 0.4644(3) 0.0361(12) Uani 1 1 d . . . . .
C32 C 0.0057(4) 0.0341(3) 0.4339(2) 0.0365(13) Uani 1 1 d . . . . .
C33 C -0.0135(4) 0.0936(3) 0.4505(3) 0.0372(13) Uani 1 1 d . . . . .
H33 H -0.069133 0.095710 0.430795 0.045 Uiso 1 1 calc R U . . .
C34 C 0.0483(4) 0.1511(3) 0.4962(2) 0.0358(12) Uani 1 1 d . . . . .
C35 C 0.1297(4) 0.1489(3) 0.5247(3) 0.0383(13) Uani 1 1 d . . . . .
H35 H 0.171405 0.188517 0.555375 0.046 Uiso 1 1 calc R U . . .
C36 C 0.1521(4) 0.0893(3) 0.5093(2) 0.0368(13) Uani 1 1 d . . . . .
S3 S 0.01659(11) 0.22481(8) 0.51742(6) 0.0403(3) Uani 1 1 d . . . . .
O31 O 0.0963(3) 0.2775(2) 0.56199(19) 0.0437(10) Uani 1 1 d . . . . .
O32 O 0.0042(4) 0.2447(3) 0.4668(2) 0.0571(13) Uani 1 1 d . . . . .
O33 O -0.0711(3) 0.2019(3) 0.5365(2) 0.0555(12) Uani 1 1 d . . . . .
O4 O 0.0367(3) -0.1225(2) 0.3427(2) 0.0443(10) Uani 1 1 d . . . . .
H4 H 0.091559 -0.124248 0.345324 0.066 Uiso 1 1 calc R U . . .
C40 C -0.0590(4) -0.0277(3) 0.3833(3) 0.0402(13) Uani 1 1 d . . . . .
H40A H -0.122008 -0.023797 0.374991 0.048 Uiso 1 1 calc R U . . .
H40B H -0.069540 -0.071004 0.392867 0.048 Uiso 1 1 calc R U . . .
C41 C 0.0299(4) -0.0783(3) 0.3127(3) 0.0406(14) Uani 1 1 d . . . . .
C42 C 0.0684(4) -0.0815(3) 0.2643(3) 0.0441(15) Uani 1 1 d . . . . .
C43 C 0.0592(4) -0.0392(3) 0.2334(3) 0.0447(15) Uani 1 1 d . . . . .
H43 H 0.083783 -0.041723 0.199966 0.054 Uiso 1 1 calc R U . . .
C44 C 0.0145(4) 0.0073(4) 0.2505(3) 0.0462(15) Uani 1 1 d . . . . .
C45 C -0.0221(4) 0.0109(3) 0.2992(3) 0.0418(14) Uani 1 1 d . . . . .
H45 H -0.051463 0.043486 0.311437 0.050 Uiso 1 1 calc R U . . .
C46 C -0.0162(4) -0.0326(3) 0.3301(3) 0.0409(14) Uani 1 1 d . . . . .
S4 S -0.00023(13) 0.05919(10) 0.20956(8) 0.0541(4) Uani 1 1 d . . . . .
O41 O -0.0036(5) 0.1221(3) 0.2478(3) 0.0676(15) Uani 1 1 d . . . . .
O42 O 0.0814(4) 0.0740(3) 0.1833(3) 0.0661(14) Uani 1 1 d . . . . .
O43 O -0.0896(5) 0.0188(4) 0.1690(3) 0.088(2) Uani 1 1 d . . . . .
O5 O 0.2901(3) 0.5720(3) 0.1633(2) 0.0490(11) Uani 1 1 d . . . . .
H5 H 0.344032 0.576029 0.179921 0.074 Uiso 1 1 calc R U . . .
C50 C 0.1215(5) 0.4778(4) 0.0824(3) 0.0526(17) Uani 1 1 d . . . . .
H50A H 0.052541 0.460467 0.064584 0.063 Uiso 1 1 calc R U . . .
H50B H 0.153541 0.523402 0.077357 0.063 Uiso 1 1 calc R U . . .
C51 C 0.2204(5) 0.5326(3) 0.1834(3) 0.0440(14) Uani 1 1 d . . . . .
C52 C 0.2333(4) 0.5377(3) 0.2408(3) 0.0398(13) Uani 1 1 d . . . . .
C53 C 0.1617(5) 0.4937(4) 0.2585(3) 0.0451(15) Uani 1 1 d . . . . .
H53 H 0.170911 0.495230 0.297038 0.054 Uiso 1 1 calc R U . . .
C54 C 0.0773(4) 0.4478(3) 0.2208(3) 0.0474(15) Uani 1 1 d D . . . .
C55 C 0.0621(5) 0.4449(4) 0.1642(3) 0.0463(15) Uani 1 1 d . . . . .
H55 H 0.002989 0.414196 0.138728 0.056 Uiso 1 1 calc R U . . .
C56 C 0.1334(5) 0.4867(4) 0.1452(3) 0.0457(15) Uani 1 1 d . . . . .
S5 S -0.01470(13) 0.39384(12) 0.24384(8) 0.0629(5) Uani 1 1 d D . . . .
O51 O -0.0858(6) 0.3473(5) 0.1943(4) 0.068(3) Uani 0.5 1 d D . P B 1
O52 O 0.0224(9) 0.3653(7) 0.2801(5) 0.072(5) Uani 0.5 1 d D . P B 1
O53 O -0.0533(7) 0.4462(5) 0.2758(5) 0.084(5) Uani 0.5 1 d D . P B 1
O54 O 0.0270(9) 0.3944(6) 0.2989(3) 0.053(3) Uani 0.5 1 d D . P B 2
O55 O -0.0985(6) 0.4053(7) 0.2391(5) 0.075(4) Uani 0.5 1 d D . P B 2
O56 O -0.0323(8) 0.3199(4) 0.2036(4) 0.073(3) Uani 0.5 1 d D . P B 2
O6 O 0.4571(3) 0.5914(2) 0.20715(19) 0.0433(10) Uani 1 1 d . . . . .
H6 H 0.475339 0.574239 0.178242 0.065 Uiso 1 1 calc R U . . .
C60 C 0.3278(5) 0.5864(3) 0.2821(3) 0.0425(14) Uani 1 1 d . . . . .
H60A H 0.353623 0.629179 0.271786 0.051 Uiso 1 1 calc R U . . .
H60B H 0.316348 0.599989 0.320911 0.051 Uiso 1 1 calc R U . . .
C61 C 0.4632(4) 0.5579(3) 0.2442(3) 0.0384(13) Uani 1 1 d . . . . .
C62 C 0.5337(4) 0.5282(3) 0.2467(3) 0.0411(14) Uani 1 1 d . . . . .
C63 C 0.5327(4) 0.4876(3) 0.2810(3) 0.0407(13) Uani 1 1 d . . . . .
H63 H 0.579430 0.467152 0.282438 0.049 Uiso 1 1 calc R U . . .
C64 C 0.4634(4) 0.4761(3) 0.3138(3) 0.0404(13) Uani 1 1 d . . . . .
C65 C 0.4001(5) 0.5103(3) 0.3153(3) 0.0403(13) Uani 1 1 d . . . . .
H65 H 0.356197 0.505261 0.339615 0.048 Uiso 1 1 calc R U . . .
C66 C 0.4003(4) 0.5521(3) 0.2813(3) 0.0379(13) Uani 1 1 d . . . . .
S6 S 0.45773(11) 0.41736(8) 0.35159(7) 0.0440(4) Uani 1 1 d . . . . .
O61 O 0.3641(3) 0.3991(3) 0.3656(2) 0.0540(12) Uani 1 1 d . . . . .
O62 O 0.4709(4) 0.3585(2) 0.3132(2) 0.0514(11) Uani 1 1 d . . . . .
O63 O 0.5347(4) 0.4514(3) 0.4010(2) 0.0558(12) Uani 1 1 d . . . . .
O7 O 0.4944(4) 0.5389(3) 0.1097(2) 0.0518(11) Uani 1 1 d . . . . .
H7 H 0.437415 0.529892 0.094322 0.078 Uiso 1 1 calc R U . . .
C70 C 0.6042(5) 0.5334(4) 0.2079(3) 0.0438(14) Uani 1 1 d . . . . .
H70A H 0.619372 0.577970 0.199954 0.053 Uiso 1 1 calc R U . . .
H70B H 0.664557 0.532629 0.226927 0.053 Uiso 1 1 calc R U . . .
C71 C 0.5072(5) 0.4790(4) 0.1067(3) 0.0429(14) Uani 1 1 d . . . . .
C72 C 0.4646(5) 0.4220(4) 0.0567(3) 0.0480(16) Uani 1 1 d . . . . .
C73 C 0.4768(5) 0.3603(4) 0.0541(3) 0.0461(15) Uani 1 1 d . . . . .
H73 H 0.448809 0.321498 0.020292 0.055 Uiso 1 1 calc R U . . .
C74 C 0.5296(5) 0.3541(4) 0.1002(3) 0.0433(14) Uani 1 1 d . . . . .
C75 C 0.5719(5) 0.4106(4) 0.1488(3) 0.0435(14) Uani 1 1 d . . . . .
H75 H 0.608461 0.406534 0.180110 0.052 Uiso 1 1 calc R U . . .
C76 C 0.5623(4) 0.4735(4) 0.1529(3) 0.0418(14) Uani 1 1 d . . . . .
S7 S 0.53477(12) 0.27290(9) 0.09962(7) 0.0468(4) Uani 1 1 d . . . . .
O71 O 0.4993(4) 0.2271(3) 0.0416(2) 0.0623(13) Uani 1 1 d . . . . .
O72 O 0.6335(4) 0.2852(3) 0.1216(2) 0.0556(12) Uani 1 1 d . . . . .
O73 O 0.4735(4) 0.2489(3) 0.1370(2) 0.0516(11) Uani 1 1 d . . . . .
O8 O 0.3049(3) 0.5183(3) 0.0510(2) 0.0524(11) Uani 1 1 d . . . . .
H8 H 0.305896 0.540731 0.084257 0.079 Uiso 1 1 calc R U . . .
C80 C 0.3977(5) 0.4259(5) 0.0087(3) 0.0525(17) Uani 1 1 d . . . . .
H80A H 0.417563 0.474468 0.008341 0.063 Uiso 1 1 calc R U . . .
H80B H 0.401333 0.396421 -0.028230 0.063 Uiso 1 1 calc R U . . .
C81 C 0.2555(5) 0.4495(4) 0.0408(3) 0.0447(15) Uani 1 1 d . . . . .
C82 C 0.1646(5) 0.4270(4) 0.0537(3) 0.0482(16) Uani 1 1 d . . . . .
C83 C 0.1158(5) 0.3563(4) 0.0427(3) 0.0524(17) Uani 1 1 d . . . . .
H83 H 0.054666 0.340358 0.051586 0.063 Uiso 1 1 calc R U . . .
C84 C 0.1548(5) 0.3094(4) 0.0193(3) 0.0563(18) Uani 1 1 d D . . . .
C85 C 0.2443(6) 0.3313(4) 0.0056(3) 0.0547(18) Uani 1 1 d . . . . .
H85 H 0.269840 0.297971 -0.011446 0.066 Uiso 1 1 calc R U . . .
C86 C 0.2958(5) 0.4011(4) 0.0169(3) 0.0472(16) Uani 1 1 d . . . . .
S8 S 0.09514(19) 0.22098(13) 0.01075(12) 0.0818(7) Uani 1 1 d D . . . .
O81 O 0.0808(9) 0.1796(5) -0.0442(4) 0.193(5) Uani 1 1 d D U . . .
O82 O 0.1471(7) 0.2070(6) 0.0542(4) 0.152(4) Uani 1 1 d D U . . .
O83 O 0.0010(6) 0.2161(6) 0.0262(5) 0.174(5) Uani 1 1 d D U . . .
P1 P 0.56923(11) -0.17597(8) 0.27004(7) 0.0373(3) Uani 1 1 d . . . . .
C111 C 0.4633(4) -0.1982(3) 0.2979(3) 0.0400(13) Uani 1 1 d . . . . .
C112 C 0.3747(5) -0.2139(3) 0.2634(3) 0.0422(14) Uani 1 1 d . . . . .
H112 H 0.370464 -0.212823 0.225592 0.051 Uiso 1 1 calc R U . . .
C113 C 0.2924(5) -0.2314(3) 0.2854(3) 0.0471(15) Uani 1 1 d . . . . .
H113 H 0.231827 -0.242126 0.262248 0.057 Uiso 1 1 calc R U . . .
C114 C 0.2975(5) -0.2334(3) 0.3394(3) 0.0473(16) Uani 1 1 d . . . . .
H114 H 0.240602 -0.245663 0.353456 0.057 Uiso 1 1 calc R U . . .
C115 C 0.3849(5) -0.2177(4) 0.3739(3) 0.0492(16) Uani 1 1 d . . . . .
H115 H 0.388287 -0.218890 0.411697 0.059 Uiso 1 1 calc R U . . .
C116 C 0.4682(5) -0.2000(3) 0.3530(3) 0.0429(14) Uani 1 1 d . . . . .
H116 H 0.528386 -0.189273 0.376602 0.051 Uiso 1 1 calc R U . . .
C121 C 0.6376(4) -0.0835(3) 0.2968(3) 0.0408(14) Uani 1 1 d . . . . .
C122 C 0.6371(5) -0.0452(3) 0.3511(3) 0.0434(14) Uani 1 1 d . . . . .
H122 H 0.598969 -0.067622 0.373129 0.052 Uiso 1 1 calc R U . . .
C123 C 0.6917(5) 0.0251(4) 0.3730(3) 0.0465(15) Uani 1 1 d . . . . .
H123 H 0.690858 0.050966 0.410093 0.056 Uiso 1 1 calc R U . . .
C124 C 0.7479(5) 0.0581(4) 0.3411(3) 0.0505(16) Uani 1 1 d . . . . .
H124 H 0.784560 0.106667 0.355872 0.061 Uiso 1 1 calc R U . . .
C125 C 0.7502(5) 0.0199(4) 0.2877(3) 0.0483(16) Uani 1 1 d . . . . .
H125 H 0.789584 0.042531 0.266275 0.058 Uiso 1 1 calc R U . . .
C126 C 0.6959(5) -0.0510(4) 0.2647(3) 0.0468(15) Uani 1 1 d . . . . .
H126 H 0.698286 -0.076886 0.228051 0.056 Uiso 1 1 calc R U . . .
C131 C 0.6444(4) -0.2181(3) 0.2921(3) 0.0379(13) Uani 1 1 d . . . . .
C132 C 0.6083(5) -0.2770(3) 0.3082(3) 0.0432(14) Uani 1 1 d . . . . .
H132 H 0.541976 -0.296553 0.307734 0.052 Uiso 1 1 calc R U . . .
C133 C 0.6698(5) -0.3068(4) 0.3248(3) 0.0469(15) Uani 1 1 d . . . . .
H133 H 0.645671 -0.346263 0.336845 0.056 Uiso 1 1 calc R U . . .
C134 C 0.7658(5) -0.2801(3) 0.3242(3) 0.0449(15) Uani 1 1 d . . . . .
H134 H 0.807212 -0.301599 0.335062 0.054 Uiso 1 1 calc R U . . .
C135 C 0.8014(5) -0.2223(3) 0.3080(3) 0.0466(15) Uani 1 1 d . . . . .
H135 H 0.867593 -0.203931 0.307742 0.056 Uiso 1 1 calc R U . . .
C136 C 0.7419(4) -0.1907(3) 0.2919(3) 0.0410(14) Uani 1 1 d . . . . .
H136 H 0.766967 -0.150557 0.280838 0.049 Uiso 1 1 calc R U . . .
C141 C 0.5324(4) -0.2069(3) 0.1937(3) 0.0386(13) Uani 1 1 d . . . . .
C142 C 0.5135(4) -0.2765(4) 0.1658(3) 0.0418(14) Uani 1 1 d . . . . .
H142 H 0.525030 -0.305364 0.186345 0.050 Uiso 1 1 calc R U . . .
C143 C 0.4772(5) -0.3036(4) 0.1072(3) 0.0448(15) Uani 1 1 d . . . . .
H143 H 0.463721 -0.351175 0.087526 0.054 Uiso 1 1 calc R U . . .
C144 C 0.4612(5) -0.2614(4) 0.0781(3) 0.0487(16) Uani 1 1 d . . . . .
H144 H 0.437931 -0.279686 0.038144 0.058 Uiso 1 1 calc R U . . .
C145 C 0.4785(5) -0.1931(4) 0.1062(3) 0.0552(18) Uani 1 1 d . . . . .
H145 H 0.466081 -0.164718 0.085453 0.066 Uiso 1 1 calc R U . . .
C146 C 0.5138(5) -0.1646(4) 0.1644(3) 0.0486(16) Uani 1 1 d . . . . .
H146 H 0.525014 -0.117347 0.183808 0.058 Uiso 1 1 calc R U . . .
P2 P 0.95378(11) 0.63432(8) 0.15568(6) 0.0375(3) Uani 1 1 d . . . . .
C211 C 0.8947(5) 0.5420(3) 0.1197(3) 0.0411(14) Uani 1 1 d . . . . .
C212 C 0.8982(5) 0.5144(4) 0.0633(3) 0.0454(15) Uani 1 1 d . . . . .
H212 H 0.932729 0.543902 0.044237 0.054 Uiso 1 1 calc R U . . .
C213 C 0.8518(6) 0.4450(4) 0.0356(3) 0.0536(17) Uani 1 1 d . . . . .
H213 H 0.853267 0.426258 -0.003044 0.064 Uiso 1 1 calc R U . . .
C214 C 0.8017(5) 0.4007(4) 0.0634(3) 0.0500(16) Uani 1 1 d . . . . .
H214 H 0.770518 0.352133 0.044035 0.060 Uiso 1 1 calc R U . . .
C215 C 0.7983(5) 0.4283(4) 0.1190(3) 0.0512(17) Uani 1 1 d . . . . .
H215 H 0.764219 0.398579 0.138009 0.061 Uiso 1 1 calc R U . . .
C216 C 0.8442(5) 0.4991(3) 0.1478(3) 0.0451(15) Uani 1 1 d . . . . .
H216 H 0.841080 0.518070 0.186057 0.054 Uiso 1 1 calc R U . . .
C221 C 0.9922(4) 0.6484(3) 0.2296(3) 0.0391(13) Uani 1 1 d . . . . .
C222 C 1.0321(5) 0.6056(4) 0.2475(3) 0.0466(15) Uani 1 1 d . . . . .
H222 H 1.039433 0.568151 0.220544 0.056 Uiso 1 1 calc R U . . .
C223 C 1.0611(5) 0.6184(4) 0.3052(3) 0.0469(15) Uani 1 1 d . . . . .
H223 H 1.088388 0.589434 0.317680 0.056 Uiso 1 1 calc R U . . .
C224 C 1.0506(5) 0.6731(3) 0.3450(3) 0.0431(14) Uani 1 1 d . . . . .
H224 H 1.070245 0.681270 0.384366 0.052 Uiso 1 1 calc R U . . .
C225 C 1.0118(5) 0.7150(3) 0.3271(3) 0.0436(14) Uani 1 1 d . . . . .
H225 H 1.004859 0.752323 0.354484 0.052 Uiso 1 1 calc R U . . .
C226 C 0.9825(5) 0.7041(3) 0.2703(3) 0.0401(13) Uani 1 1 d . . . . .
H226 H 0.955956 0.733889 0.258506 0.048 Uiso 1 1 calc R U . . .
C231 C 1.0556(4) 0.6682(3) 0.1264(3) 0.0399(13) Uani 1 1 d . . . . .
C232 C 1.1426(4) 0.6640(3) 0.1454(3) 0.0415(14) Uani 1 1 d . . . . .
H232 H 1.148987 0.644960 0.174978 0.050 Uiso 1 1 calc R U . . .
C233 C 1.2199(5) 0.6875(4) 0.1214(3) 0.0455(15) Uani 1 1 d . . . . .
H233 H 1.278490 0.682942 0.133554 0.055 Uiso 1 1 calc R U . . .
C234 C 1.2119(5) 0.7175(4) 0.0797(3) 0.0510(16) Uani 1 1 d . . . . .
H234 H 1.266056 0.736402 0.064963 0.061 Uiso 1 1 calc R U . . .
C235 C 1.1241(5) 0.7200(4) 0.0594(3) 0.0553(18) Uani 1 1 d . . . . .
H235 H 1.117536 0.738390 0.029378 0.066 Uiso 1 1 calc R U . . .
C236 C 1.0465(5) 0.6958(4) 0.0828(3) 0.0497(16) Uani 1 1 d . . . . .
H236 H 0.986913 0.697981 0.069157 0.060 Uiso 1 1 calc R U . . .
C241 C 0.8723(4) 0.6773(3) 0.1477(3) 0.0389(13) Uani 1 1 d . . . . .
C242 C 0.9061(5) 0.7479(3) 0.1539(3) 0.0454(15) Uani 1 1 d . . . . .
H242 H 0.972960 0.772866 0.159548 0.055 Uiso 1 1 calc R U . . .
C243 C 0.8438(5) 0.7821(4) 0.1518(3) 0.0486(16) Uani 1 1 d . . . . .
H243 H 0.867504 0.830312 0.156169 0.058 Uiso 1 1 calc R U . . .
C244 C 0.7471(5) 0.7459(4) 0.1435(3) 0.0435(14) Uani 1 1 d . . . . .
H244 H 0.703911 0.769116 0.141652 0.052 Uiso 1 1 calc R U . . .
C245 C 0.7122(5) 0.6759(4) 0.1377(3) 0.0422(14) Uani 1 1 d . . . . .
H245 H 0.645281 0.651495 0.132653 0.051 Uiso 1 1 calc R U . . .
C246 C 0.7747(4) 0.6409(3) 0.1394(3) 0.0396(13) Uani 1 1 d . . . . .
H246 H 0.750696 0.592681 0.134833 0.048 Uiso 1 1 calc R U . . .
C1 C 0.2804(5) 0.1772(3) 0.2890(3) 0.0462(15) Uani 1 1 d . . . . .
C2 C 0.2611(5) 0.2244(3) 0.3308(3) 0.0477(16) Uani 1 1 d . . . . .
H2A H 0.263928 0.267331 0.326231 0.057 Uiso 1 1 calc R U . . .
C3 C 0.2377(5) 0.2105(4) 0.3791(3) 0.0485(16) Uani 1 1 d . . . . .
C4 C 0.2344(5) 0.1484(4) 0.3868(3) 0.0545(18) Uani 1 1 d . . . . .
H4A H 0.217726 0.138351 0.419808 0.065 Uiso 1 1 calc R U . . .
C5 C 0.2558(6) 0.1012(4) 0.3457(4) 0.061(2) Uani 1 1 d . . . . .
H5A H 0.255837 0.059226 0.351292 0.073 Uiso 1 1 calc R U . . .
C6 C 0.2773(5) 0.1146(4) 0.2964(3) 0.0555(18) Uani 1 1 d . . . . .
H6A H 0.289752 0.081334 0.267894 0.067 Uiso 1 1 calc R U . . .
C100 C 0.3069(6) 0.1903(4) 0.2359(4) 0.0591(19) Uani 1 1 d . . . . .
H10C H 0.377646 0.208603 0.241659 0.071 Uiso 1 1 calc R U . . .
H10D H 0.281258 0.145532 0.204448 0.071 Uiso 1 1 calc R U . . .
N101 N 0.2705(4) 0.2401(3) 0.2193(3) 0.0492(13) Uani 1 1 d . . . . .
C102 C 0.3227(5) 0.2906(4) 0.2018(3) 0.0453(15) Uani 1 1 d . . . . .
H102 H 0.387895 0.301020 0.199498 0.054 Uiso 1 1 calc R U . . .
N103 N 0.2691(4) 0.3239(3) 0.1880(2) 0.0449(12) Uani 1 1 d . . . . .
C104 C 0.1791(5) 0.2941(4) 0.1980(3) 0.0546(17) Uani 1 1 d . . . . .
H104 H 0.126325 0.307927 0.191889 0.065 Uiso 1 1 calc R U . . .
C105 C 0.1799(5) 0.2426(4) 0.2176(3) 0.0561(18) Uani 1 1 d . . . . .
H105 H 0.128128 0.213111 0.228346 0.067 Uiso 1 1 calc R U . . .
C106 C 0.3006(6) 0.3814(4) 0.1656(3) 0.0535(17) Uani 1 1 d . . . . .
H10E H 0.296609 0.422999 0.191591 0.080 Uiso 1 1 calc R U . . .
H10F H 0.259392 0.369067 0.128352 0.080 Uiso 1 1 calc R U . . .
H10G H 0.367071 0.390897 0.161707 0.080 Uiso 1 1 calc R U . . .
C300 C 0.2148(5) 0.2629(5) 0.4238(3) 0.060(2) Uani 1 1 d . . . . .
H30C H 0.188154 0.289990 0.405178 0.071 Uiso 1 1 calc R U . . .
H30D H 0.164921 0.237463 0.440949 0.071 Uiso 1 1 calc R U . . .
N301 N 0.2996(4) 0.3116(3) 0.4694(3) 0.0492(13) Uani 1 1 d . . . . .
C302 C 0.3880(5) 0.3392(4) 0.4637(3) 0.0528(17) Uani 1 1 d . . . . .
H302 H 0.409656 0.328042 0.429551 0.063 Uiso 1 1 calc R U . . .
N303 N 0.4418(5) 0.3845(3) 0.5125(3) 0.0516(14) Uani 1 1 d . . . . .
C304 C 0.3875(8) 0.3831(5) 0.5522(4) 0.087(3) Uani 1 1 d . . . . .
H304 H 0.409016 0.409111 0.591453 0.104 Uiso 1 1 calc R U . . .
C305 C 0.2990(7) 0.3391(5) 0.5261(4) 0.081(3) Uani 1 1 d . . . . .
H305 H 0.245275 0.328345 0.543120 0.098 Uiso 1 1 calc R U . . .
C306 C 0.5442(5) 0.4260(4) 0.5237(3) 0.0514(16) Uani 1 1 d . . . . .
H30E H 0.554884 0.475568 0.538544 0.077 Uiso 1 1 calc R U . . .
H30F H 0.566970 0.416822 0.488410 0.077 Uiso 1 1 calc R U . . .
H30G H 0.579361 0.413589 0.551712 0.077 Uiso 1 1 calc R U . . .
O10W O 0.0888(4) 0.0487(4) 0.0209(4) 0.124(3) Uani 1 1 d D U . . .
O11W O 0.2785(8) 0.1572(6) 0.0809(5) 0.139(4) Uani 1 1 d . . . . .
O12W O 0.3724(12) 0.0645(11) 0.0941(7) 0.155(7) Uani 0.6667 1 d . . P . .
O13W O 0.1766(15) 0.0114(9) 0.1090(8) 0.121(6) Uani 0.5 1 d . U P . .
O14W O 0.3837(17) 0.0900(10) -0.0075(8) 0.137(7) Uani 0.5 1 d . U P . .
O15W O 0.6311(3) 0.0472(2) 0.02808(15) 0.0409(10) Uani 1 1 d D . . . .
O16W O 0.7811(4) 0.4790(3) 0.2733(2) 0.0528(11) Uani 1 1 d . . . . .
O17W O 0.9455(4) 0.1932(3) 0.3464(2) 0.0593(13) Uani 1 1 d . . . . .
O18W O 0.2677(3) -0.1553(3) 0.4735(2) 0.0528(12) Uani 1 1 d . . . . .
O19W O 0.7356(4) 0.4872(3) 0.4277(3) 0.0653(14) Uani 1 1 d . . . . .
O20W O 0.1798(5) 0.3869(4) 0.3673(3) 0.0840(19) Uani 1 1 d . . . . .
O21W O 0.7841(6) 0.5003(4) 0.5376(3) 0.102(2) Uani 1 1 d . . . . .
O22W O 0.7325(7) -0.0854(5) 0.1368(4) 0.128(3) Uani 1 1 d . U . . .
O23W O 0.1256(8) -0.1140(7) 0.1074(4) 0.151(4) Uani 1 1 d . . . . .
O24W O 0.9465(9) 0.4194(6) 0.5678(5) 0.068(3) Uani 0.5 1 d . . P C 1
O25W O 0.9966(9) 0.4403(6) 0.4015(6) 0.075(3) Uani 0.5 1 d . . P D 1
O26W O 0.6129(10) -0.0180(7) 0.1192(6) 0.086(4) Uani 0.5 1 d . . P . .
O27W O 0.7068(11) 0.2176(7) 0.0217(6) 0.097(5) Uani 0.5 1 d . . P . .
O28W O 0.6784(12) -0.1855(9) 0.0410(8) 0.109(5) Uani 0.5 1 d . U P . .
O29W O 1.0041(15) 0.4517(10) 0.4547(11) 0.128(6) Uani 0.5 1 d . U P E 2
O30W O 0.8610(6) 0.5790(4) 0.3868(4) 0.0563(18) Uani 0.628(9) 1 d . . P F 1
O31W O 0.9325(10) 0.3443(7) 0.4571(6) 0.056(3) Uani 0.5 1 d . . P G 1
O32W O 0.7532(11) 0.3970(8) 0.5848(6) 0.075(4) Uani 0.5 1 d . . P H 1
O33W O 0.8203(17) 0.1268(10) 0.1803(10) 0.109(7) Uani 0.5 1 d . . P I 1
O34W O 0.286(2) -0.0845(16) 0.0488(12) 0.147(9) Uani 0.5 1 d . U P J 1
O35W O 0.8850(13) 0.2612(9) 0.0824(6) 0.104(5) Uani 0.5 1 d . U P K 1
O36W O 0.7981(11) 0.5800(7) 0.3671(6) 0.0563(18) Uani 0.372(9) 1 d . . P F 2
O37W O 0.9045(11) 0.3365(8) 0.4819(7) 0.072(4) Uani 0.5 1 d . . P L 2
O38W O 0.7813(12) 0.3720(8) 0.5579(7) 0.087(4) Uani 0.5 1 d . . P M 2
O39W O 0.8549(11) 0.1687(10) 0.2006(7) 0.077(4) Uani 0.5 1 d . . P N 2
O40W O 0.2979(14) -0.1203(12) 0.0738(9) 0.124(7) Uani 0.5 1 d . . P O 2
O41W O 0.900(2) 0.2325(16) 0.1121(15) 0.178(10) Uani 0.5 1 d . U P P 2
O42W O 0.592(3) 0.1327(15) 0.1144(11) 0.141(11) Uiso 0.3333 1 d D . P . .

loop_
_atom_site_aniso_label
_atom_site_aniso_U_11
_atom_site_aniso_U_22
_atom_site_aniso_U_33
_atom_site_aniso_U_23
_atom_site_aniso_U_13
_atom_site_aniso_U_12
Ce1 0.0368(2) 0.0610(3) 0.0662(3) 0.0417(2) 0.00578(18) 0.01231(18)
O01W 0.057(3) 0.053(3) 0.066(3) 0.027(3) 0.016(3) 0.010(2)
O02W 0.061(4) 0.072(4) 0.088(4) 0.037(3) 0.021(3) 0.033(3)
O03W 0.040(3) 0.058(3) 0.072(3) 0.038(3) 0.003(2) 0.009(2)
O04W 0.050(3) 0.059(3) 0.113(5) 0.048(3) 0.020(3) 0.024(3)
O05W 0.050(3) 0.065(3) 0.071(3) 0.039(3) 0.006(2) 0.017(2)
O06W 0.037(3) 0.087(4) 0.092(4) 0.056(4) 0.011(3) 0.020(3)
O07W 0.046(3) 0.065(3) 0.080(4) 0.036(3) -0.004(3) 0.015(2)
O08W 0.069(4) 0.064(3) 0.083(4) 0.045(3) 0.003(3) 0.016(3)
O09W 0.051(3) 0.089(4) 0.071(4) 0.042(3) 0.010(3) 0.016(3)
Ce2 0.1365(17) 0.0598(9) 0.0575(9) 0.0267(7) 0.0306(10) 0.0025(10)
O1 0.041(2) 0.046(2) 0.055(3) 0.021(2) 0.018(2) 0.013(2)
C10 0.042(4) 0.043(4) 0.048(4) 0.006(3) 0.010(3) 0.008(3)
C11 0.038(3) 0.043(3) 0.055(4) 0.023(3) 0.019(3) 0.018(3)
C12 0.039(3) 0.040(3) 0.052(4) 0.020(3) 0.012(3) 0.014(3)
C13 0.032(3) 0.042(3) 0.054(4) 0.019(3) 0.012(3) 0.014(3)
C14 0.034(3) 0.048(4) 0.057(4) 0.024(3) 0.014(3) 0.012(3)
C15 0.041(4) 0.055(4) 0.052(4) 0.021(3) 0.013(3) 0.018(3)
C16 0.039(3) 0.039(3) 0.052(4) 0.011(3) 0.017(3) 0.014(3)
S1 0.0389(8) 0.0568(10) 0.0557(10) 0.0257(8) 0.0127(7) 0.0130(7)
O11 0.033(5) 0.072(9) 0.067(8) 0.032(7) 0.015(5) 0.023(6)
O12 0.058(9) 0.038(6) 0.073(8) 0.002(5) 0.037(6) 0.010(6)
O13 0.019(6) 0.032(5) 0.049(8) 0.011(5) -0.004(5) -0.008(5)
O14 0.039(6) 0.063(8) 0.075(8) 0.035(6) 0.030(5) 0.025(5)
O15 0.065(11) 0.078(9) 0.063(8) 0.028(7) 0.033(7) 0.023(7)
O16 0.026(7) 0.039(6) 0.054(9) 0.015(6) 0.002(6) -0.011(5)
O2 0.036(2) 0.049(2) 0.056(3) 0.029(2) 0.0149(19) 0.0161(19)
C20 0.037(3) 0.045(3) 0.062(4) 0.026(3) 0.015(3) 0.018(3)
C21 0.031(3) 0.041(3) 0.043(3) 0.020(3) 0.004(2) 0.012(2)
C22 0.034(3) 0.046(3) 0.043(3) 0.020(3) 0.002(2) 0.015(3)
C23 0.040(3) 0.043(3) 0.046(3) 0.017(3) 0.000(3) 0.015(3)
C24 0.033(3) 0.045(3) 0.053(4) 0.023(3) 0.002(3) 0.009(3)
C25 0.033(3) 0.046(4) 0.054(4) 0.022(3) 0.007(3) 0.015(3)
C26 0.034(3) 0.043(3) 0.050(4) 0.021(3) 0.008(3) 0.015(3)
S2 0.0414(9) 0.0436(9) 0.0619(10) 0.0261(8) 0.0018(7) 0.0090(7)
O21 0.074(4) 0.044(3) 0.076(4) 0.023(3) 0.013(3) 0.014(3)
O22 0.037(2) 0.056(3) 0.073(3) 0.038(3) 0.003(2) 0.009(2)
O23 0.046(3) 0.060(3) 0.073(3) 0.037(3) 0.004(2) 0.017(2)
O3 0.039(2) 0.036(2) 0.045(2) 0.0150(18) 0.0063(18) 0.0119(18)
C30 0.038(3) 0.048(3) 0.038(3) 0.018(3) 0.007(3) 0.016(3)
C31 0.033(3) 0.040(3) 0.039(3) 0.020(3) 0.012(2) 0.012(2)
C32 0.032(3) 0.040(3) 0.037(3) 0.016(3) 0.010(2) 0.009(2)
C33 0.030(3) 0.045(3) 0.040(3) 0.021(3) 0.009(2) 0.012(3)
C34 0.033(3) 0.039(3) 0.037(3) 0.016(2) 0.010(2) 0.012(2)
C35 0.033(3) 0.043(3) 0.039(3) 0.016(3) 0.010(2) 0.010(3)
C36 0.032(3) 0.043(3) 0.036(3) 0.018(3) 0.008(2) 0.012(3)
S3 0.0351(8) 0.0420(8) 0.0424(8) 0.0118(6) 0.0044(6) 0.0154(6)
O31 0.038(2) 0.041(2) 0.049(2) 0.0133(19) 0.0064(19) 0.0123(19)
O32 0.076(4) 0.058(3) 0.049(3) 0.017(2) 0.006(2) 0.042(3)
O33 0.034(2) 0.056(3) 0.064(3) 0.003(2) 0.008(2) 0.016(2)
O4 0.035(2) 0.041(2) 0.057(3) 0.018(2) 0.0133(19) 0.0114(18)
C40 0.030(3) 0.041(3) 0.045(3) 0.015(3) 0.009(3) 0.008(3)
C41 0.030(3) 0.036(3) 0.047(3) 0.013(3) 0.007(3) 0.002(2)
C42 0.031(3) 0.040(3) 0.050(4) 0.012(3) 0.007(3) 0.003(3)
C43 0.029(3) 0.048(4) 0.044(3) 0.009(3) 0.003(3) 0.003(3)
C44 0.029(3) 0.051(4) 0.047(4) 0.017(3) 0.002(3) 0.002(3)
C45 0.028(3) 0.048(4) 0.046(3) 0.018(3) 0.005(2) 0.009(3)
C46 0.027(3) 0.039(3) 0.046(3) 0.012(3) 0.003(2) 0.001(2)
S4 0.0440(9) 0.0657(11) 0.0539(10) 0.0304(9) 0.0096(7) 0.0137(8)
O41 0.080(4) 0.075(4) 0.071(4) 0.042(3) 0.027(3) 0.040(3)
O42 0.061(3) 0.071(4) 0.076(4) 0.041(3) 0.029(3) 0.020(3)
O43 0.066(4) 0.101(5) 0.078(4) 0.049(4) -0.015(3) 0.000(3)
O5 0.033(2) 0.068(3) 0.051(3) 0.032(2) 0.0096(19) 0.015(2)
C50 0.040(4) 0.073(5) 0.050(4) 0.026(4) 0.005(3) 0.025(3)
C51 0.039(3) 0.046(4) 0.052(4) 0.023(3) 0.011(3) 0.017(3)
C52 0.036(3) 0.043(3) 0.049(3) 0.021(3) 0.012(3) 0.020(3)
C53 0.041(4) 0.052(4) 0.046(4) 0.020(3) 0.009(3) 0.019(3)
C54 0.036(3) 0.051(4) 0.059(4) 0.023(3) 0.012(3) 0.017(3)
C55 0.032(3) 0.056(4) 0.054(4) 0.019(3) 0.006(3) 0.019(3)
C56 0.034(3) 0.062(4) 0.047(4) 0.022(3) 0.008(3) 0.022(3)
S5 0.0368(9) 0.0874(14) 0.0600(11) 0.0343(10) 0.0104(8) 0.0094(9)
O51 0.039(6) 0.081(8) 0.062(7) 0.017(6) 0.006(5) 0.000(6)
O52 0.043(7) 0.078(12) 0.129(13) 0.074(10) 0.029(8) 0.030(8)
O53 0.043(7) 0.054(7) 0.130(12) -0.001(7) 0.040(7) 0.004(5)
O54 0.042(6) 0.040(7) 0.076(7) 0.030(6) 0.009(5) 0.008(5)
O55 0.030(6) 0.120(11) 0.118(11) 0.092(10) 0.032(6) 0.036(6)
O56 0.055(7) 0.076(8) 0.069(7) 0.028(6) 0.017(6) -0.003(6)
O6 0.037(2) 0.049(2) 0.046(2) 0.024(2) 0.0071(18) 0.0142(19)
C60 0.042(3) 0.046(3) 0.042(3) 0.018(3) 0.008(3) 0.016(3)
C61 0.033(3) 0.037(3) 0.040(3) 0.015(3) -0.001(2) 0.007(2)
C62 0.035(3) 0.043(3) 0.038(3) 0.014(3) 0.001(2) 0.007(3)
C63 0.033(3) 0.044(3) 0.045(3) 0.016(3) 0.003(3) 0.015(3)
C64 0.031(3) 0.045(3) 0.043(3) 0.019(3) 0.001(2) 0.011(3)
C65 0.039(3) 0.040(3) 0.037(3) 0.011(3) 0.004(2) 0.011(3)
C66 0.034(3) 0.036(3) 0.040(3) 0.013(3) 0.001(2) 0.009(2)
S6 0.0373(8) 0.0464(8) 0.0500(9) 0.0241(7) 0.0034(6) 0.0129(7)
O61 0.044(3) 0.056(3) 0.075(3) 0.039(3) 0.015(2) 0.019(2)
O62 0.050(3) 0.046(3) 0.063(3) 0.022(2) 0.007(2) 0.023(2)
O63 0.049(3) 0.063(3) 0.052(3) 0.030(2) -0.002(2) 0.012(2)
O7 0.048(3) 0.062(3) 0.059(3) 0.032(2) 0.010(2) 0.027(2)
C70 0.033(3) 0.049(4) 0.045(3) 0.019(3) 0.004(3) 0.009(3)
C71 0.039(3) 0.056(4) 0.043(3) 0.023(3) 0.013(3) 0.022(3)
C72 0.043(4) 0.075(5) 0.039(3) 0.030(3) 0.010(3) 0.029(3)
C73 0.042(4) 0.058(4) 0.039(3) 0.017(3) 0.010(3) 0.019(3)
C74 0.040(3) 0.055(4) 0.041(3) 0.020(3) 0.010(3) 0.021(3)
C75 0.035(3) 0.055(4) 0.046(3) 0.025(3) 0.008(3) 0.017(3)
C76 0.031(3) 0.055(4) 0.043(3) 0.021(3) 0.009(3) 0.016(3)
S7 0.0427(9) 0.0548(9) 0.0470(9) 0.0228(7) 0.0101(7) 0.0184(7)
O71 0.078(4) 0.062(3) 0.049(3) 0.018(2) 0.011(3) 0.030(3)
O72 0.044(3) 0.059(3) 0.074(3) 0.035(3) 0.013(2) 0.021(2)
O73 0.048(3) 0.056(3) 0.054(3) 0.025(2) 0.013(2) 0.017(2)
O8 0.044(3) 0.057(3) 0.057(3) 0.024(2) 0.008(2) 0.017(2)
C80 0.048(4) 0.084(5) 0.038(3) 0.025(3) 0.012(3) 0.037(4)
C81 0.039(3) 0.061(4) 0.038(3) 0.022(3) 0.002(3) 0.019(3)
C82 0.045(4) 0.063(4) 0.036(3) 0.018(3) 0.000(3) 0.021(3)
C83 0.038(4) 0.066(5) 0.050(4) 0.028(3) 0.001(3) 0.011(3)
C84 0.054(4) 0.060(4) 0.048(4) 0.020(3) -0.008(3) 0.017(4)
C85 0.058(5) 0.066(5) 0.041(4) 0.017(3) -0.002(3) 0.030(4)
C86 0.049(4) 0.063(4) 0.034(3) 0.020(3) 0.002(3) 0.024(3)
S8 0.0768(15) 0.0638(13) 0.0906(16) 0.0354(12) -0.0137(12) 0.0105(11)
O81 0.251(10) 0.130(7) 0.163(8) 0.058(7) 0.068(7) 0.013(6)
O82 0.146(7) 0.143(7) 0.171(7) 0.098(6) -0.004(6) 0.033(5)
O83 0.165(8) 0.117(7) 0.211(9) 0.052(6) 0.054(7) 0.014(6)
P1 0.0306(7) 0.0383(8) 0.0416(8) 0.0159(6) 0.0037(6) 0.0102(6)
C111 0.036(3) 0.034(3) 0.048(3) 0.011(3) 0.006(3) 0.013(3)
C112 0.037(3) 0.037(3) 0.047(3) 0.010(3) 0.002(3) 0.013(3)
C113 0.031(3) 0.039(3) 0.055(4) 0.005(3) -0.002(3) 0.005(3)
C114 0.034(3) 0.035(3) 0.063(4) 0.010(3) 0.011(3) 0.006(3)
C115 0.047(4) 0.050(4) 0.051(4) 0.020(3) 0.012(3) 0.016(3)
C116 0.035(3) 0.044(3) 0.044(3) 0.014(3) 0.004(3) 0.010(3)
C121 0.029(3) 0.043(3) 0.051(4) 0.020(3) 0.004(3) 0.012(3)
C122 0.035(3) 0.042(3) 0.050(4) 0.018(3) 0.003(3) 0.011(3)
C123 0.036(3) 0.046(4) 0.053(4) 0.016(3) -0.001(3) 0.014(3)
C124 0.036(3) 0.043(4) 0.065(4) 0.018(3) -0.002(3) 0.009(3)
C125 0.035(3) 0.047(4) 0.064(4) 0.027(3) 0.006(3) 0.011(3)
C126 0.040(4) 0.046(4) 0.055(4) 0.022(3) 0.005(3) 0.014(3)
C131 0.035(3) 0.039(3) 0.036(3) 0.011(2) 0.002(2) 0.013(3)
C132 0.035(3) 0.041(3) 0.046(3) 0.013(3) 0.000(3) 0.009(3)
C133 0.045(4) 0.041(3) 0.049(4) 0.016(3) -0.001(3) 0.012(3)
C134 0.039(3) 0.042(3) 0.047(4) 0.009(3) -0.005(3) 0.017(3)
C135 0.032(3) 0.044(3) 0.058(4) 0.009(3) 0.003(3) 0.013(3)
C136 0.035(3) 0.036(3) 0.047(3) 0.011(3) 0.006(3) 0.010(3)
C141 0.030(3) 0.043(3) 0.042(3) 0.018(3) 0.006(2) 0.009(3)
C142 0.036(3) 0.051(4) 0.042(3) 0.020(3) 0.009(3) 0.017(3)
C143 0.035(3) 0.056(4) 0.044(3) 0.016(3) 0.010(3) 0.017(3)
C144 0.038(3) 0.064(4) 0.043(4) 0.019(3) 0.009(3) 0.017(3)
C145 0.045(4) 0.064(5) 0.062(4) 0.039(4) 0.007(3) 0.015(3)
C146 0.044(4) 0.048(4) 0.051(4) 0.022(3) 0.000(3) 0.012(3)
P2 0.0310(7) 0.0405(8) 0.0385(8) 0.0140(6) 0.0041(6) 0.0106(6)
C211 0.035(3) 0.044(3) 0.043(3) 0.015(3) 0.006(3) 0.013(3)
C212 0.041(4) 0.047(4) 0.044(3) 0.018(3) 0.004(3) 0.011(3)
C213 0.057(4) 0.050(4) 0.047(4) 0.014(3) 0.002(3) 0.016(3)
C214 0.037(4) 0.045(4) 0.059(4) 0.014(3) -0.004(3) 0.010(3)
C215 0.037(4) 0.054(4) 0.066(5) 0.029(4) 0.013(3) 0.012(3)
C216 0.040(3) 0.044(4) 0.049(4) 0.016(3) 0.011(3) 0.013(3)
C221 0.031(3) 0.043(3) 0.043(3) 0.016(3) 0.007(2) 0.012(3)
C222 0.043(4) 0.054(4) 0.044(4) 0.013(3) 0.008(3) 0.023(3)
C223 0.048(4) 0.057(4) 0.043(3) 0.020(3) 0.008(3) 0.027(3)
C224 0.041(3) 0.049(4) 0.037(3) 0.016(3) 0.011(3) 0.012(3)
C225 0.042(3) 0.043(3) 0.044(3) 0.015(3) 0.011(3) 0.012(3)
C226 0.038(3) 0.037(3) 0.046(3) 0.018(3) 0.010(3) 0.012(3)
C231 0.032(3) 0.041(3) 0.038(3) 0.011(3) 0.001(2) 0.007(3)
C232 0.036(3) 0.046(3) 0.040(3) 0.012(3) 0.006(3) 0.015(3)
C233 0.029(3) 0.053(4) 0.045(3) 0.009(3) 0.004(3) 0.011(3)
C234 0.038(4) 0.061(4) 0.049(4) 0.017(3) 0.010(3) 0.011(3)
C235 0.043(4) 0.071(5) 0.056(4) 0.033(4) 0.011(3) 0.016(3)
C236 0.035(3) 0.062(4) 0.054(4) 0.028(3) 0.003(3) 0.014(3)
C241 0.035(3) 0.043(3) 0.036(3) 0.013(3) 0.003(2) 0.013(3)
C242 0.034(3) 0.045(4) 0.055(4) 0.018(3) 0.005(3) 0.012(3)
C243 0.046(4) 0.045(4) 0.052(4) 0.016(3) 0.003(3) 0.016(3)
C244 0.042(4) 0.052(4) 0.040(3) 0.017(3) 0.006(3) 0.022(3)
C245 0.035(3) 0.057(4) 0.041(3) 0.022(3) 0.011(3) 0.019(3)
C246 0.035(3) 0.041(3) 0.038(3) 0.012(3) 0.005(2) 0.009(3)
C1 0.040(4) 0.040(3) 0.055(4) 0.020(3) -0.001(3) 0.010(3)
C2 0.042(4) 0.040(3) 0.059(4) 0.027(3) 0.005(3) 0.006(3)
C3 0.037(3) 0.048(4) 0.057(4) 0.026(3) 0.003(3) 0.007(3)
C4 0.050(4) 0.049(4) 0.060(4) 0.031(4) -0.003(3) 0.006(3)
C5 0.058(5) 0.041(4) 0.072(5) 0.029(4) -0.014(4) 0.004(3)
C6 0.049(4) 0.042(4) 0.064(5) 0.018(3) -0.008(3) 0.010(3)
C100 0.068(5) 0.057(4) 0.064(5) 0.029(4) 0.014(4) 0.031(4)
N101 0.050(3) 0.051(3) 0.053(3) 0.026(3) 0.012(3) 0.019(3)
C102 0.035(3) 0.059(4) 0.042(3) 0.021(3) 0.006(3) 0.015(3)
N103 0.039(3) 0.048(3) 0.045(3) 0.021(2) 0.005(2) 0.010(2)
C104 0.041(4) 0.061(4) 0.068(5) 0.032(4) 0.008(3) 0.019(3)
C105 0.038(4) 0.065(5) 0.069(5) 0.035(4) 0.011(3) 0.014(3)
C106 0.054(4) 0.050(4) 0.053(4) 0.026(3) 0.003(3) 0.010(3)
C300 0.043(4) 0.083(5) 0.066(5) 0.046(4) 0.015(3) 0.023(4)
N301 0.050(3) 0.046(3) 0.057(3) 0.027(3) 0.019(3) 0.014(3)
C302 0.048(4) 0.072(5) 0.050(4) 0.035(4) 0.016(3) 0.023(4)
N303 0.058(4) 0.041(3) 0.054(3) 0.019(3) 0.021(3) 0.011(3)
C304 0.089(7) 0.067(5) 0.066(5) 0.004(4) 0.041(5) -0.012(5)
C305 0.079(6) 0.056(5) 0.083(6) 0.000(4) 0.047(5) 0.000(4)
C306 0.050(4) 0.048(4) 0.054(4) 0.021(3) 0.013(3) 0.012(3)
O10W 0.129(6) 0.140(6) 0.148(6) 0.091(5) 0.037(5) 0.071(5)
O11W 0.122(8) 0.135(8) 0.142(8) 0.028(7) 0.011(6) 0.044(7)
O12W 0.128(12) 0.23(2) 0.137(13) 0.120(14) 0.041(10) 0.053(13)
O13W 0.166(14) 0.083(9) 0.110(10) 0.035(8) 0.082(10) 0.023(9)
O14W 0.168(15) 0.109(11) 0.110(11) 0.011(9) 0.068(11) 0.029(10)
O15W 0.061(3) 0.035(2) 0.0185(17) 0.0082(15) -0.0160(17) 0.0156(19)
O16W 0.054(3) 0.051(3) 0.054(3) 0.025(2) 0.007(2) 0.016(2)
O17W 0.053(3) 0.063(3) 0.061(3) 0.026(3) 0.005(2) 0.017(2)
O18W 0.037(2) 0.051(3) 0.082(3) 0.039(3) 0.018(2) 0.016(2)
O19W 0.058(3) 0.064(3) 0.073(4) 0.034(3) 0.012(3) 0.011(3)
O20W 0.066(4) 0.110(5) 0.078(4) 0.023(4) 0.016(3) 0.040(4)
O21W 0.123(6) 0.080(5) 0.075(4) 0.025(4) 0.013(4) 0.009(4)
O22W 0.109(6) 0.138(7) 0.089(5) 0.038(5) 0.019(5) -0.013(5)
O23W 0.128(8) 0.168(10) 0.105(7) -0.024(7) 0.014(6) 0.050(7)
O24W 0.069(7) 0.061(7) 0.078(7) 0.035(6) 0.017(6) 0.020(6)
O25W 0.056(7) 0.064(7) 0.096(10) 0.028(7) 0.012(6) 0.011(6)
O26W 0.079(9) 0.089(9) 0.089(9) 0.016(7) 0.054(7) 0.031(7)
O27W 0.096(10) 0.075(8) 0.095(10) 0.003(7) 0.058(8) 0.010(7)
O28W 0.097(8) 0.096(8) 0.116(9) 0.003(6) 0.003(7) 0.045(7)
O29W 0.129(13) 0.088(10) 0.178(15) 0.046(10) 0.081(12) 0.038(9)
O30W 0.056(5) 0.050(4) 0.056(4) 0.018(3) 0.011(4) 0.011(4)
O31W 0.056(8) 0.059(7) 0.060(8) 0.024(6) 0.003(5) 0.030(6)
O32W 0.071(9) 0.073(9) 0.065(8) 0.021(7) 0.018(7) 0.006(7)
O33W 0.129(17) 0.078(11) 0.122(16) 0.015(11) 0.018(12) 0.058(12)
O34W 0.127(15) 0.167(17) 0.140(16) 0.032(12) 0.042(12) 0.055(13)
O35W 0.114(11) 0.110(10) 0.053(7) 0.036(7) 0.003(7) -0.004(8)
O36W 0.056(5) 0.050(4) 0.056(4) 0.018(3) 0.011(4) 0.011(4)
O37W 0.067(9) 0.058(7) 0.090(11) 0.032(8) 0.001(7) 0.022(6)
O38W 0.079(10) 0.074(10) 0.084(11) 0.037(8) -0.011(8) -0.001(8)
O39W 0.063(9) 0.109(12) 0.072(9) 0.032(9) 0.015(7) 0.046(9)
O40W 0.083(11) 0.121(15) 0.104(14) -0.020(12) 0.018(10) 0.004(11)
O41W 0.156(16) 0.160(17) 0.198(18) 0.029(14) 0.049(15) 0.054(13)

loop_
_atom_type_symbol
_atom_type_description
_atom_type_scat_dispersion_real
_atom_type_scat_dispersion_imag
_atom_type_scat_source
C C 0.0181 0.0091 'International Tables Vol C Tables 4.2.6.8 and 6.1.1.4'
H H 0.0000 0.0000 'International Tables Vol C Tables 4.2.6.8 and 6.1.1.4'
N N 0.0311 0.0180 'International Tables Vol C Tables 4.2.6.8 and 6.1.1.4'
O O 0.0492 0.0322 'International Tables Vol C Tables 4.2.6.8 and 6.1.1.4'
P P 0.2955 0.4335 'International Tables Vol C Tables 4.2.6.8 and 6.1.1.4'
S S 0.3331 0.5567 'International Tables Vol C Tables 4.2.6.8 and 6.1.1.4'
Ce Ce -1.8482 9.6596 'International Tables Vol C Tables 4.2.6.8 and 6.1.1.4'

loop_
_geom_angle_atom_site_label_1
_geom_angle_atom_site_label_2
_geom_angle_atom_site_label_3
_geom_angle
O02W Ce1 O07W 141.2(2)
O02W Ce1 O05W 87.7(2)
O07W Ce1 O05W 77.05(18)
O02W Ce1 O04W 139.63(19)
O07W Ce1 O04W 71.2(2)
O05W Ce1 O04W 76.5(2)
O02W Ce1 O09W 77.2(2)
O07W Ce1 O09W 94.3(2)
O05W Ce1 O09W 143.68(19)
O04W Ce1 O09W 134.4(2)
O02W Ce1 O06W 71.1(2)
O07W Ce1 O06W 70.1(2)
O05W Ce1 O06W 70.81(19)
O04W Ce1 O06W 133.7(2)
O09W Ce1 O06W 73.06(19)
O02W Ce1 O03W 76.7(2)
O07W Ce1 O03W 137.37(17)
O05W Ce1 O03W 135.87(17)
O04W Ce1 O03W 89.2(2)
O09W Ce1 O03W 72.62(18)
O06W Ce1 O03W 137.0(2)
O02W Ce1 O08W 135.7(2)
O07W Ce1 O08W 69.85(18)
O05W Ce1 O08W 136.4(2)
O04W Ce1 O08W 66.62(18)
O09W Ce1 O08W 67.8(2)
O06W Ce1 O08W 120.33(15)
O03W Ce1 O08W 67.63(17)
O02W Ce1 O01W 70.30(19)
O07W Ce1 O01W 131.1(2)
O05W Ce1 O01W 66.74(18)
O04W Ce1 O01W 69.33(18)
O09W Ce1 O01W 134.21(19)
O06W Ce1 O01W 122.56(18)
O03W Ce1 O01W 69.15(17)
O08W Ce1 O01W 117.06(15)
Ce1 O01W H01Y 109(4)
Ce1 O01W H01Z 109(4)
H01Y O01W H01Z 110.0(14)
Ce1 O02W H02Y 124.7(14)
Ce1 O02W H02Z 124.7(14)
H02Y O02W H02Z 109.5(14)
Ce1 O03W H03Y 125.2(12)
Ce1 O03W H03Z 125.0(11)
H03Y O03W H03Z 109.2(14)
Ce1 O04W H04Y 116(4)
Ce1 O04W H04Z 116(4)
H04Y O04W H04Z 109.5(14)
Ce1 O05W H05Y 114(4)
Ce1 O05W H05Z 115(4)
H05Y O05W H05Z 109.1(14)
Ce1 O06W H06Y 119(3)
Ce1 O06W H06Z 119(3)
H06Y O06W H06Z 109.3(14)
Ce1 O07W H07Y 102(5)
Ce1 O07W H07Z 148(5)
H07Y O07W H07Z 109.3(14)
Ce1 O08W H08Y 125.3
Ce1 O08W H08Z 124.9
H08Y O08W H08Z 109.7
Ce1 O09W H09Y 109(5)
Ce1 O09W H09Z 109(5)
H09Y O09W H09Z 109.4(14)
O10W Ce2 O12W 135.4(5)
O10W Ce2 O11W 77.0(3)
O12W Ce2 O11W 71.2(6)
O10W Ce2 O13W 74.0(6)
O12W Ce2 O13W 71.7(6)
O11W Ce2 O13W 82.8(5)
O10W Ce2 O14W 135.4(6)
O12W Ce2 O14W 67.0(7)
O11W Ce2 O14W 78.5(5)
O13W Ce2 O14W 138.2(7)
C11 O1 H1 109.5
C16 C10 C42 112.4(5)
C16 C10 H10A 109.1
C42 C10 H10A 109.1
C16 C10 H10B 109.1
C42 C10 H10B 109.1
H10A C10 H10B 107.9
O1 C11 C12 115.6(6)
O1 C11 C16 121.8(6)
C12 C11 C16 122.5(6)
C11 C12 C13 117.5(6)
C11 C12 C20 119.4(6)
C13 C12 C20 123.0(6)
C14 C13 C12 121.2(6)
C14 C13 H13 119.4
C12 C13 H13 119.4
C13 C14 C15 120.9(6)
C13 C14 S1 121.8(5)
C15 C14 S1 117.3(5)
C16 C15 C14 119.0(6)
C16 C15 H15 120.5
C14 C15 H15 120.5
C15 C16 C11 118.8(6)
C15 C16 C10 118.9(6)
C11 C16 C10 122.4(6)
O16 S1 O14 114.8(5)
O12 S1 O13 114.1(6)
O12 S1 O11 112.8(5)
O13 S1 O11 109.6(5)
O16 S1 O15 110.8(6)
O14 S1 O15 109.5(5)
O12 S1 C14 110.4(6)
O16 S1 C14 107.4(7)
O14 S1 C14 108.4(5)
O13 S1 C14 105.8(6)
O11 S1 C14 103.4(5)
O15 S1 C14 105.5(6)
C21 O2 H2 109.5
C26 C20 C12 109.8(5)
C26 C20 H20A 109.7
C12 C20 H20A 109.7
C26 C20 H20B 109.7
C12 C20 H20B 109.7
H20A C20 H20B 108.2
O2 C21 C22 115.2(5)
O2 C21 C26 123.2(6)
C22 C21 C26 121.7(6)
C23 C22 C21 118.3(6)
C23 C22 C30 121.2(6)
C21 C22 C30 120.4(6)
C24 C23 C22 120.1(6)
C24 C23 H23 119.9
C22 C23 H23 119.9
C25 C24 C23 120.8(6)
C25 C24 S2 118.1(5)
C23 C24 S2 121.0(5)
C26 C25 C24 121.5(6)
C26 C25 H25 119.3
C24 C25 H25 119.3
C25 C26 C21 117.3(6)
C25 C26 C20 118.1(6)
C21 C26 C20 124.5(6)
O21 S2 O22 112.9(3)
O21 S2 O23 114.3(3)
O22 S2 O23 110.3(3)
O21 S2 C24 107.3(3)
O22 S2 C24 105.9(3)
O23 S2 C24 105.5(3)
C31 O3 H3 109.5
C22 C30 C36 114.7(5)
C22 C30 H30A 108.6
C36 C30 H30A 108.6
C22 C30 H30B 108.6
C36 C30 H30B 108.6
H30A C30 H30B 107.6
O3 C31 C36 122.5(5)
O3 C31 C32 115.8(5)
C36 C31 C32 121.7(6)
C33 C32 C31 118.6(6)
C33 C32 C40 121.0(6)
C31 C32 C40 120.4(6)
C32 C33 C34 120.5(6)
C32 C33 H33 119.7
C34 C33 H33 119.7
C35 C34 C33 120.3(6)
C35 C34 S3 121.4(5)
C33 C34 S3 118.2(5)
C34 C35 C36 121.1(6)
C34 C35 H35 119.5
C36 C35 H35 119.5
C31 C36 C35 117.8(6)
C31 C36 C30 122.6(6)
C35 C36 C30 119.6(6)
O33 S3 O31 113.5(3)
O33 S3 O32 112.8(3)
O31 S3 O32 112.5(3)
O33 S3 C34 105.8(3)
O31 S3 C34 106.1(3)
O32 S3 C34 105.4(3)
C41 O4 H4 109.5
C32 C40 C46 112.2(5)
C32 C40 H40A 109.2
C46 C40 H40A 109.2
C32 C40 H40B 109.2
C46 C40 H40B 109.2
H40A C40 H40B 107.9
O4 C41 C46 120.2(6)
O4 C41 C42 118.9(6)
C46 C41 C42 120.9(6)
C43 C42 C41 119.0(6)
C43 C42 C10 120.2(6)
C41 C42 C10 120.7(6)
C42 C43 C44 120.8(6)
C42 C43 H43 119.6
C44 C43 H43 119.6
C43 C44 C45 119.8(6)
C43 C44 S4 120.3(5)
C45 C44 S4 119.8(6)
C46 C45 C44 120.5(7)
C46 C45 H45 119.8
C44 C45 H45 119.8
C45 C46 C41 119.0(6)
C45 C46 C40 118.9(6)
C41 C46 C40 122.1(6)
O43 S4 O42 113.0(4)
O43 S4 O41 111.4(5)
O42 S4 O41 111.9(4)
O43 S4 C44 106.0(4)
O42 S4 C44 106.8(3)
O41 S4 C44 107.4(3)
C51 O5 H5 109.5
C82 C50 C56 110.5(6)
C82 C50 H50A 109.6
C56 C50 H50A 109.6
C82 C50 H50B 109.6
C56 C50 H50B 109.6
H50A C50 H50B 108.1
O5 C51 C52 121.3(6)
O5 C51 C56 118.4(6)
C52 C51 C56 120.3(6)
C53 C52 C51 118.9(6)
C53 C52 C60 120.4(6)
C51 C52 C60 120.5(6)
C54 C53 C52 120.6(6)
C54 C53 H53 119.7
C52 C53 H53 119.7
C53 C54 C55 120.6(6)
C53 C54 S5 120.6(5)
C55 C54 S5 118.8(5)
C56 C55 C54 119.8(6)
C56 C55 H55 120.1
C54 C55 H55 120.1
C55 C56 C51 119.6(6)
C55 C56 C50 119.8(6)
C51 C56 C50 120.3(6)
O52 S5 O51 117.9(6)
O55 S5 O54 117.0(6)
O52 S5 O53 110.9(6)
O51 S5 O53 108.4(5)
O55 S5 O56 109.4(5)
O54 S5 O56 104.0(5)
O55 S5 C54 115.3(5)
O52 S5 C54 110.8(6)
O51 S5 C54 106.7(5)
O54 S5 C54 107.1(6)
O53 S5 C54 100.8(5)
O56 S5 C54 102.6(4)
C61 O6 H6 109.5
C66 C60 C52 111.3(5)
C66 C60 H60A 109.4
C52 C60 H60A 109.4
C66 C60 H60B 109.4
C52 C60 H60B 109.4
H60A C60 H60B 108.0
O6 C61 C66 120.3(6)
O6 C61 C62 120.3(6)
C66 C61 C62 119.3(5)
C63 C62 C61 119.5(6)
C63 C62 C70 118.5(6)
C61 C62 C70 121.6(6)
C62 C63 C64 120.6(6)
C62 C63 H63 119.7
C64 C63 H63 119.7
C65 C64 C63 119.7(6)
C65 C64 S6 121.3(5)
C63 C64 S6 119.0(5)
C64 C65 C66 120.5(6)
C64 C65 H65 119.8
C66 C65 H65 119.8
C65 C66 C61 119.7(6)
C65 C66 C60 119.2(6)
C61 C66 C60 120.9(5)
O63 S6 O61 112.6(3)
O63 S6 O62 110.7(3)
O61 S6 O62 113.2(3)
O63 S6 C64 108.0(3)
O61 S6 C64 106.4(3)
O62 S6 C64 105.5(3)
C71 O7 H7 109.5
C76 C70 C62 110.3(5)
C76 C70 H70A 109.6
C62 C70 H70A 109.6
C76 C70 H70B 109.6
C62 C70 H70B 109.6
H70A C70 H70B 108.1
O7 C71 C72 118.9(6)
O7 C71 C76 120.7(6)
C72 C71 C76 120.4(6)
C73 C72 C71 118.7(6)
C73 C72 C80 120.8(7)
C71 C72 C80 120.2(7)
C72 C73 C74 121.2(6)
C72 C73 H73 119.4
C74 C73 H73 119.4
C75 C74 C73 119.5(6)
C75 C74 S7 119.2(5)
C73 C74 S7 121.1(5)
C74 C75 C76 121.1(6)
C74 C75 H75 119.4
C76 C75 H75 119.4
C75 C76 C71 119.1(6)
C75 C76 C70 120.1(6)
C71 C76 C70 120.7(6)
O72 S7 O71 112.9(3)
O72 S7 O73 111.1(3)
O71 S7 O73 112.1(3)
O72 S7 C74 107.2(3)
O71 S7 C74 106.9(3)
O73 S7 C74 106.2(3)
C81 O8 H8 109.5
C86 C80 C72 109.6(6)
C86 C80 H80A 109.7
C72 C80 H80A 109.7
C86 C80 H80B 109.7
C72 C80 H80B 109.7
H80A C80 H80B 108.2
O8 C81 C82 120.1(6)
O8 C81 C86 119.4(6)
C82 C81 C86 120.5(7)
C83 C82 C81 118.7(7)
C83 C82 C50 119.3(7)
C81 C82 C50 121.9(7)
C84 C83 C82 120.7(7)
C84 C83 H83 119.6
C82 C83 H83 119.6
C83 C84 C85 120.8(7)
C83 C84 S8 119.5(6)
C85 C84 S8 119.5(6)
C86 C85 C84 120.2(7)
C86 C85 H85 119.9
C84 C85 H85 119.9
C85 C86 C81 118.9(7)
C85 C86 C80 120.5(7)
C81 C86 C80 120.3(7)
O81 S8 O82 117.3(6)
O81 S8 O83 110.2(5)
O82 S8 O83 105.8(5)
O81 S8 C84 111.6(6)
O82 S8 C84 106.2(5)
O83 S8 C84 104.9(5)
C111 P1 C131 109.1(3)
C111 P1 C121 111.3(3)
C131 P1 C121 107.4(3)
C111 P1 C141 107.7(3)
C131 P1 C141 109.9(3)
C121 P1 C141 111.5(3)
C116 C111 C112 119.8(6)
C116 C111 P1 121.0(5)
C112 C111 P1 119.2(5)
C111 C112 C113 118.8(6)
C111 C112 H112 120.6
C113 C112 H112 120.6
C114 C113 C112 121.2(6)
C114 C113 H113 119.4
C112 C113 H113 119.4
C113 C114 C115 120.4(6)
C113 C114 H114 119.8
C115 C114 H114 119.8
C114 C115 C116 119.6(7)
C114 C115 H115 120.2
C116 C115 H115 120.2
C111 C116 C115 120.2(6)
C111 C116 H116 119.9
C115 C116 H116 119.9
C122 C121 C126 119.9(6)
C122 C121 P1 119.6(5)
C126 C121 P1 120.4(5)
C123 C122 C121 120.4(6)
C123 C122 H122 119.8
C121 C122 H122 119.8
C122 C123 C124 120.1(7)
C122 C123 H123 120.0
C124 C123 H123 120.0
C125 C124 C123 119.6(6)
C125 C124 H124 120.2
C123 C124 H124 120.2
C124 C125 C126 121.3(7)
C124 C125 H125 119.3
C126 C125 H125 119.3
C125 C126 C121 118.6(7)
C125 C126 H126 120.7
C121 C126 H126 120.7
C132 C131 C136 119.8(6)
C132 C131 P1 122.2(5)
C136 C131 P1 118.0(5)
C133 C132 C131 119.4(6)
C133 C132 H132 120.3
C131 C132 H132 120.3
C132 C133 C134 120.9(6)
C132 C133 H133 119.6
C134 C133 H133 119.6
C135 C134 C133 119.8(6)
C135 C134 H134 120.1
C133 C134 H134 120.1
C134 C135 C136 120.6(6)
C134 C135 H135 119.7
C136 C135 H135 119.7
C135 C136 C131 119.5(6)
C135 C136 H136 120.3
C131 C136 H136 120.3
C146 C141 C142 121.1(6)
C146 C141 P1 121.1(5)
C142 C141 P1 117.5(5)
C141 C142 C143 119.0(6)
C141 C142 H142 120.5
C143 C142 H142 120.5
C144 C143 C142 119.9(7)
C144 C143 H143 120.0
C142 C143 H143 120.0
C145 C144 C143 120.6(7)
C145 C144 H144 119.7
C143 C144 H144 119.7
C144 C145 C146 121.0(7)
C144 C145 H145 119.5
C146 C145 H145 119.5
C145 C146 C141 118.4(7)
C145 C146 H146 120.8
C141 C146 H146 120.8
C221 P2 C241 108.9(3)
C221 P2 C231 110.1(3)
C241 P2 C231 109.8(3)
C221 P2 C211 108.4(3)
C241 P2 C211 110.2(3)
C231 P2 C211 109.3(3)
C216 C211 C212 120.5(6)
C216 C211 P2 120.0(5)
C212 C211 P2 119.4(5)
C213 C212 C211 119.5(7)
C213 C212 H212 120.2
C211 C212 H212 120.2
C212 C213 C214 120.8(7)
C212 C213 H213 119.6
C214 C213 H213 119.6
C215 C214 C213 119.3(7)
C215 C214 H214 120.4
C213 C214 H214 120.4
C214 C215 C216 120.7(7)
C214 C215 H215 119.6
C216 C215 H215 119.6
C215 C216 C211 119.1(6)
C215 C216 H216 120.5
C211 C216 H216 120.5
C222 C221 C226 119.7(6)
C222 C221 P2 121.1(5)
C226 C221 P2 119.2(5)
C223 C222 C221 119.3(6)
C223 C222 H222 120.4
C221 C222 H222 120.4
C222 C223 C224 120.7(6)
C222 C223 H223 119.6
C224 C223 H223 119.6
C225 C224 C223 119.7(6)
C225 C224 H224 120.1
C223 C224 H224 120.1
C224 C225 C226 121.3(6)
C224 C225 H225 119.3
C226 C225 H225 119.3
C225 C226 C221 119.3(6)
C225 C226 H226 120.3
C221 C226 H226 120.3
C236 C231 C232 119.5(6)
C236 C231 P2 120.2(5)
C232 C231 P2 120.2(5)
C233 C232 C231 120.3(6)
C233 C232 H232 119.8
C231 C232 H232 119.8
C234 C233 C232 120.0(6)
C234 C233 H233 120.0
C232 C233 H233 120.0
C233 C234 C235 119.8(6)
C233 C234 H234 120.1
C235 C234 H234 120.1
C236 C235 C234 120.2(7)
C236 C235 H235 119.9
C234 C235 H235 119.9
C235 C236 C231 120.1(6)
C235 C236 H236 120.0
C231 C236 H236 120.0
C246 C241 C242 119.5(6)
C246 C241 P2 119.4(5)
C242 C241 P2 120.9(5)
C243 C242 C241 120.9(6)
C243 C242 H242 119.6
C241 C242 H242 119.6
C244 C243 C242 119.4(7)
C244 C243 H243 120.3
C242 C243 H243 120.3
C243 C244 C245 120.6(6)
C243 C244 H244 119.7
C245 C244 H244 119.7
C244 C245 C246 120.2(6)
C244 C245 H245 119.9
C246 C245 H245 119.9
C241 C246 C245 119.3(6)
C241 C246 H246 120.3
C245 C246 H246 120.3
C2 C1 C6 118.9(7)
C2 C1 C100 123.4(6)
C6 C1 C100 117.7(7)
C3 C2 C1 121.5(6)
C3 C2 H2A 119.2
C1 C2 H2A 119.2
C2 C3 C4 120.0(7)
C2 C3 C300 120.2(6)
C4 C3 C300 119.9(7)
C3 C4 C5 119.2(7)
C3 C4 H4A 120.4
C5 C4 H4A 120.4
C4 C5 C6 120.7(7)
C4 C5 H5A 119.7
C6 C5 H5A 119.7
C5 C6 C1 119.6(8)
C5 C6 H6A 120.2
C1 C6 H6A 120.2
N101 C100 C1 113.7(6)
N101 C100 H10C 108.8
C1 C100 H10C 108.8
N101 C100 H10D 108.8
C1 C100 H10D 108.8
H10C C100 H10D 107.7
C102 N101 C105 108.1(6)
C102 N101 C100 123.4(6)
C105 N101 C100 128.4(6)
N103 C102 N101 108.9(6)
N103 C102 H102 125.5
N101 C102 H102 125.5
C102 N103 C104 108.3(6)
C102 N103 C106 125.0(6)
C104 N103 C106 126.7(6)
C105 C104 N103 107.5(7)
C105 C104 H104 126.3
N103 C104 H104 126.3
C104 C105 N101 107.2(6)
C104 C105 H105 126.4
N101 C105 H105 126.4
N103 C106 H10E 109.5
N103 C106 H10F 109.5
H10E C106 H10F 109.5
N103 C106 H10G 109.5
H10E C106 H10G 109.5
H10F C106 H10G 109.5
N301 C300 C3 113.0(6)
N301 C300 H30C 109.0
C3 C300 H30C 109.0
N301 C300 H30D 109.0
C3 C300 H30D 109.0
H30C C300 H30D 107.8
C302 N301 C305 107.1(7)
C302 N301 C300 127.1(6)
C305 N301 C300 125.8(6)
N301 C302 N303 109.6(6)
N301 C302 H302 125.2
N303 C302 H302 125.2
C302 N303 C304 108.3(7)
C302 N303 C306 126.3(6)
C304 N303 C306 125.3(7)
C305 C304 N303 107.7(8)
C305 C304 H304 126.2
N303 C304 H304 126.2
C304 C305 N301 107.2(7)
C304 C305 H305 126.4
N301 C305 H305 126.4
N303 C306 H30E 109.5
N303 C306 H30F 109.5
H30E C306 H30F 109.5
N303 C306 H30G 109.5
H30E C306 H30G 109.5
H30F C306 H30G 109.5

loop_
_geom_bond_atom_site_label_1
_geom_bond_atom_site_label_2
_geom_bond_distance
Ce1 O02W 2.487(6)
Ce1 O07W 2.494(6)
Ce1 O05W 2.495(5)
Ce1 O04W 2.506(6)
Ce1 O09W 2.507(6)
Ce1 O06W 2.539(5)
Ce1 O03W 2.559(5)
Ce1 O08W 2.579(4)
Ce1 O01W 2.589(5)
O01W H01Y 0.850(5)
O01W H01Z 0.849(5)
O02W H02Y 0.849(5)
O02W H02Z 0.850(5)
O03W H03Y 0.850(5)
O03W H03Z 0.850(5)
O04W H04Y 0.850(5)
O04W H04Z 0.850(5)
O05W H05Y 0.851(5)
O05W H05Z 0.850(5)
O06W H06Y 0.850(5)
O06W H06Z 0.850(5)
O07W H07Y 0.850(5)
O07W H07Z 0.850(5)
O08W H08Y 0.8501
O08W H08Z 0.8508
O09W H09Y 0.850(5)
O09W H09Z 0.852(5)
Ce2 O10W 2.248(9)
Ce2 O12W 2.450(17)
Ce2 O11W 2.481(11)
Ce2 O13W 2.523(15)
Ce2 O14W 2.54(2)
O1 C11 1.369(8)
O1 H1 0.8400
C10 C16 1.493(9)
C10 C42 1.537(10)
C10 H10A 0.9900
C10 H10B 0.9900
C11 C12 1.391(9)
C11 C16 1.400(10)
C12 C13 1.394(9)
C12 C20 1.522(10)
C13 C14 1.374(9)
C13 H13 0.9500
C14 C15 1.405(9)
C14 S1 1.772(6)
C15 C16 1.392(10)
C15 H15 0.9500
S1 O12 1.423(7)
S1 O16 1.434(7)
S1 O14 1.448(7)
S1 O13 1.459(7)
S1 O11 1.479(7)
S1 O15 1.489(7)
O2 C21 1.368(7)
O2 H2 0.8400
C20 C26 1.516(9)
C20 H20A 0.9900
C20 H20B 0.9900
C21 C22 1.415(9)
C21 C26 1.416(9)
C22 C23 1.389(9)
C22 C30 1.520(9)
C23 C24 1.387(10)
C23 H23 0.9500
C24 C25 1.386(10)
C24 S2 1.770(6)
C25 C26 1.382(9)
C25 H25 0.9500
S2 O21 1.438(6)
S2 O22 1.457(5)
S2 O23 1.467(5)
O3 C31 1.371(7)
O3 H3 0.8400
C30 C36 1.523(9)
C30 H30A 0.9900
C30 H30B 0.9900
C31 C36 1.393(9)
C31 C32 1.417(9)
C32 C33 1.371(9)
C32 C40 1.517(9)
C33 C34 1.399(9)
C33 H33 0.9500
C34 C35 1.376(9)
C34 S3 1.771(6)
C35 C36 1.400(9)
C35 H35 0.9500
S3 O33 1.439(5)
S3 O31 1.452(5)
S3 O32 1.455(5)
O4 C41 1.382(8)
O4 H4 0.8400
C40 C46 1.540(9)
C40 H40A 0.9900
C40 H40B 0.9900
C41 C46 1.392(10)
C41 C42 1.399(9)
C42 C43 1.374(10)
C43 C44 1.386(10)
C43 H43 0.9500
C44 C45 1.390(9)
C44 S4 1.756(7)
C45 C46 1.382(9)
C45 H45 0.9500
S4 O43 1.437(6)
S4 O42 1.446(6)
S4 O41 1.454(6)
O5 C51 1.359(8)
O5 H5 0.8400
C50 C82 1.513(11)
C50 C56 1.516(10)
C50 H50A 0.9900
C50 H50B 0.9900
C51 C52 1.398(9)
C51 C56 1.408(10)
C52 C53 1.389(9)
C52 C60 1.523(9)
C53 C54 1.379(10)
C53 H53 0.9500
C54 C55 1.395(10)
C54 S5 1.759(6)
C55 C56 1.380(10)
C55 H55 0.9500
S5 O55 1.369(6)
S5 O52 1.391(7)
S5 O51 1.425(7)
S5 O54 1.449(7)
S5 O53 1.518(7)
S5 O56 1.556(7)
O6 C61 1.332(7)
O6 H6 0.8400
C60 C66 1.510(9)
C60 H60A 0.9900
C60 H60B 0.9900
C61 C66 1.404(9)
C61 C62 1.418(9)
C62 C63 1.380(9)
C62 C70 1.520(9)
C63 C64 1.403(9)
C63 H63 0.9500
C64 C65 1.386(9)
C64 S6 1.759(6)
C65 C66 1.395(9)
C65 H65 0.9500
S6 O63 1.436(5)
S6 O61 1.451(5)
S6 O62 1.458(5)
O7 C71 1.351(8)
O7 H7 0.8400
C70 C76 1.509(9)
C70 H70A 0.9900
C70 H70B 0.9900
C71 C72 1.403(10)
C71 C76 1.405(9)
C72 C73 1.387(10)
C72 C80 1.524(9)
C73 C74 1.393(9)
C73 H73 0.9500
C74 C75 1.375(10)
C74 S7 1.772(7)
C75 C76 1.387(10)
C75 H75 0.9500
S7 O72 1.444(5)
S7 O71 1.445(6)
S7 O73 1.464(5)
O8 C81 1.356(9)
O8 H8 0.8400
C80 C86 1.514(10)
C80 H80A 0.9900
C80 H80B 0.9900
C81 C82 1.406(10)
C81 C86 1.407(10)
C82 C83 1.388(11)
C83 C84 1.364(11)
C83 H83 0.9500
C84 C85 1.395(11)
C84 S8 1.757(7)
C85 C86 1.378(11)
C85 H85 0.9500
S8 O81 1.372(8)
S8 O82 1.429(7)
S8 O83 1.497(8)
P1 C111 1.792(7)
P1 C131 1.799(6)
P1 C121 1.803(6)
P1 C141 1.804(6)
C111 C116 1.388(9)
C111 C112 1.396(9)
C112 C113 1.398(10)
C112 H112 0.9500
C113 C114 1.360(10)
C113 H113 0.9500
C114 C115 1.383(10)
C114 H114 0.9500
C115 C116 1.395(10)
C115 H115 0.9500
C116 H116 0.9500
C121 C122 1.390(10)
C121 C126 1.404(10)
C122 C123 1.380(10)
C122 H122 0.9500
C123 C124 1.389(10)
C123 H123 0.9500
C124 C125 1.380(11)
C124 H124 0.9500
C125 C126 1.390(10)
C125 H125 0.9500
C126 H126 0.9500
C131 C132 1.391(9)
C131 C136 1.398(9)
C132 C133 1.379(10)
C132 H132 0.9500
C133 C134 1.380(10)
C133 H133 0.9500
C134 C135 1.371(10)
C134 H134 0.9500
C135 C136 1.383(9)
C135 H135 0.9500
C136 H136 0.9500
C141 C146 1.388(9)
C141 C142 1.388(9)
C142 C143 1.397(9)
C142 H142 0.9500
C143 C144 1.370(10)
C143 H143 0.9500
C144 C145 1.369(11)
C144 H144 0.9500
C145 C146 1.387(10)
C145 H145 0.9500
C146 H146 0.9500
P2 C221 1.792(6)
P2 C241 1.794(6)
P2 C231 1.802(6)
P2 C211 1.803(7)
C211 C216 1.390(9)
C211 C212 1.394(10)
C212 C213 1.361(10)
C212 H212 0.9500
C213 C214 1.402(11)
C213 H213 0.9500
C214 C215 1.375(11)
C214 H214 0.9500
C215 C216 1.388(10)
C215 H215 0.9500
C216 H216 0.9500
C221 C222 1.394(9)
C221 C226 1.411(9)
C222 C223 1.388(9)
C222 H222 0.9500
C223 C224 1.390(10)
C223 H223 0.9500
C224 C225 1.366(10)
C224 H224 0.9500
C225 C226 1.377(9)
C225 H225 0.9500
C226 H226 0.9500
C231 C236 1.390(9)
C231 C232 1.390(9)
C232 C233 1.385(9)
C232 H232 0.9500
C233 C234 1.382(10)
C233 H233 0.9500
C234 C235 1.393(11)
C234 H234 0.9500
C235 C236 1.382(10)
C235 H235 0.9500
C236 H236 0.9500
C241 C246 1.387(9)
C241 C242 1.392(9)
C242 C243 1.379(10)
C242 H242 0.9500
C243 C244 1.373(10)
C243 H243 0.9500
C244 C245 1.383(10)
C244 H244 0.9500
C245 C246 1.392(9)
C245 H245 0.9500
C246 H246 0.9500
C1 C2 1.380(11)
C1 C6 1.396(10)
C1 C100 1.501(11)
C2 C3 1.378(10)
C2 H2A 0.9500
C3 C4 1.385(10)
C3 C300 1.521(12)
C4 C5 1.390(12)
C4 H4A 0.9500
C5 C6 1.392(12)
C5 H5A 0.9500
C6 H6A 0.9500
C100 N101 1.485(9)
C100 H10C 0.9900
C100 H10D 0.9900
N101 C102 1.329(9)
N101 C105 1.386(10)
C102 N103 1.321(9)
C102 H102 0.9500
N103 C104 1.385(9)
N103 C106 1.456(9)
C104 C105 1.331(11)
C104 H104 0.9500
C105 H105 0.9500
C106 H10E 0.9800
C106 H10F 0.9800
C106 H10G 0.9800
C300 N301 1.483(10)
C300 H30C 0.9900
C300 H30D 0.9900
N301 C302 1.314(9)
N301 C305 1.389(11)
C302 N303 1.315(10)
C302 H302 0.9500
N303 C304 1.358(10)
N303 C306 1.462(9)
C304 C305 1.325(14)
C304 H304 0.9500
C305 H305 0.9500
C306 H30E 0.9800
C306 H30F 0.9800
C306 H30G 0.9800

loop_
_geom_hbond_atom_site_label_D
_geom_hbond_atom_site_label_H
_geom_hbond_atom_site_label_A
_geom_hbond_distance_DH
_geom_hbond_distance_HA
_geom_hbond_distance_DA
_geom_hbond_angle_DHA
_geom_hbond_site_symmetry_A
_geom_hbond_publ_flag
O1 H1 O2 0.84 2.18 2.997(7) 165.0 . yes
O2 H2 O3 0.84 1.81 2.642(6) 170.4 . yes
O3 H3 O4 0.84 1.88 2.676(6) 157.2 . yes
O4 H4 O1 0.84 1.85 2.678(6) 167.9 . yes
O5 H5 O6 0.84 1.66 2.493(6) 171.5 . yes
O6 H6 O7 0.84 1.78 2.608(7) 169.0 . yes
O7 H7 O8 0.84 2.08 2.910(7) 171.8 . yes
O8 H8 O5 0.84 1.98 2.806(7) 166.6 . yes
O01W H01Y O11^a 0.850(5) 2.00(4) 2.784(12) 154(8) . yes
O01W H01Y O13^a 0.850(5) 2.60(5) 3.327(13) 145(7) . yes
O01W H01Y O16^b 0.850(5) 2.14(5) 2.876(14) 145(8) . yes
O01W H01Z O23 0.849(5) 2.34(7) 2.917(8) 125(7) . yes
O02W H02Y O11^a 0.849(5) 1.80(4) 2.607(12) 159(9) . yes
O02W H02Y O14^b 0.849(5) 2.11(4) 2.933(13) 162(10) . yes
O02W H02Z O33W^a 0.850(5) 1.99(2) 2.84(2) 177(8) . yes
O02W H02Z O39W^b 0.850(5) 2.01(3) 2.811(16) 156(6) . yes
O03W H03Y O73 0.850(5) 1.969(10) 2.810(7) 170(3) . yes
O03W H03Z O13^a 0.850(5) 2.108(13) 2.953(12) 173.0(18) . yes
O03W H03Z O16^b 0.850(5) 1.886(14) 2.704(11) 161.0(16) . yes
O04W H04Y O23 0.850(5) 1.838(14) 2.684(8) 173(10) . yes
O04W H04Z O62 0.850(5) 1.93(2) 2.758(7) 165(9) . yes
O04W H04Z O63 0.850(5) 2.65(6) 3.262(8) 130(7) . yes
O05W H05Y O22 0.851(5) 2.12(4) 2.845(8) 143(6) . yes
O05W H05Z O31W^a 0.850(5) 2.19(8) 2.775(15) 126(8) . yes
O05W H05Z O37W^b 0.850(5) 2.04(7) 2.705(16) 135(9) . yes
O06W H06Y O17W 0.850(5) 1.93(4) 2.731(8) 156(10) . yes
O06W H06Z O52^a 0.850(5) 2.02(3) 2.842(15) 161(7) 1_655 yes
O06W H06Z O54^b 0.850(5) 2.19(5) 2.967(14) 152(9) 1_655 yes
O07W H07Y O04W 0.850(5) 2.50(8) 2.911(8) 111(6) . yes
O07W H07Y O19W 0.850(5) 2.06(5) 2.795(9) 144(8) . yes
O07W H07Z O25W^a 0.850(5) 2.01(4) 2.762(13) 148(7) . yes
O07W H07Z O29W^b 0.850(5) 2.55(7) 3.26(3) 141(9) . yes
O08W H08Y O62 0.85 2.12 2.890(7) 150.3 . yes
O08W H08Z O16W 0.85 2.00 2.786(6) 152.8 . yes
O09W H09Y O72 0.850(5) 1.98(3) 2.772(8) 155(7) . yes
O09W H09Z O39W^b 0.852(5) 2.54(3) 3.324(18) 153(6) . yes

loop_
_geom_torsion_atom_site_label_1
_geom_torsion_atom_site_label_2
_geom_torsion_atom_site_label_3
_geom_torsion_atom_site_label_4
_geom_torsion
O1 C11 C12 C13 179.3(6)
C16 C11 C12 C13 1.3(10)
O1 C11 C12 C20 -4.3(9)
C16 C11 C12 C20 177.7(6)
C11 C12 C13 C14 -0.3(10)
C20 C12 C13 C14 -176.6(6)
C12 C13 C14 C15 -1.0(10)
C12 C13 C14 S1 176.9(5)
C13 C14 C15 C16 1.2(10)
S1 C14 C15 C16 -176.7(5)
C14 C15 C16 C11 -0.3(10)
C14 C15 C16 C10 178.3(6)
O1 C11 C16 C15 -178.9(6)
C12 C11 C16 C15 -1.0(10)
O1 C11 C16 C10 2.6(10)
C12 C11 C16 C10 -179.5(6)
C42 C10 C16 C15 -96.1(7)
C42 C10 C16 C11 82.4(8)
C13 C14 S1 O12 121.3(8)
C15 C14 S1 O12 -60.8(8)
C13 C14 S1 O16 -95.3(8)
C15 C14 S1 O16 82.6(7)
C13 C14 S1 O14 29.3(8)
C15 C14 S1 O14 -152.8(7)
C13 C14 S1 O13 -114.8(7)
C15 C14 S1 O13 63.1(7)
C13 C14 S1 O11 0.4(8)
C15 C14 S1 O11 178.3(7)
C13 C14 S1 O15 146.5(8)
C15 C14 S1 O15 -35.6(8)
C11 C12 C20 C26 -85.6(7)
C13 C12 C20 C26 90.6(7)
O2 C21 C22 C23 176.5(5)
C26 C21 C22 C23 -4.2(9)
O2 C21 C22 C30 -2.1(8)
C26 C21 C22 C30 177.2(6)
C21 C22 C23 C24 0.0(9)
C30 C22 C23 C24 178.5(6)
C22 C23 C24 C25 3.0(10)
C22 C23 C24 S2 179.7(5)
C23 C24 C25 C26 -1.7(10)
S2 C24 C25 C26 -178.6(5)
C24 C25 C26 C21 -2.4(9)
C24 C25 C26 C20 174.1(6)
O2 C21 C26 C25 -175.4(6)
C22 C21 C26 C25 5.4(9)
O2 C21 C26 C20 8.4(10)
C22 C21 C26 C20 -170.8(6)
C12 C20 C26 C25 -74.6(7)
C12 C20 C26 C21 101.6(7)
C25 C24 S2 O21 -155.3(5)
C23 C24 S2 O21 27.9(6)
C25 C24 S2 O22 -34.6(6)
C23 C24 S2 O22 148.6(5)
C25 C24 S2 O23 82.5(6)
C23 C24 S2 O23 -94.4(6)
C23 C22 C30 C36 85.0(7)
C21 C22 C30 C36 -96.5(7)
O3 C31 C32 C33 177.0(5)
C36 C31 C32 C33 -1.9(8)
O3 C31 C32 C40 -4.3(8)
C36 C31 C32 C40 176.8(5)
C31 C32 C33 C34 0.6(8)
C40 C32 C33 C34 -178.1(5)
C32 C33 C34 C35 0.7(9)
C32 C33 C34 S3 -177.3(4)
C33 C34 C35 C36 -0.8(9)
S3 C34 C35 C36 177.2(4)
O3 C31 C36 C35 -177.0(5)
C32 C31 C36 C35 1.8(8)
O3 C31 C36 C30 1.9(9)
C32 C31 C36 C30 -179.3(5)
C34 C35 C36 C31 -0.5(8)
C34 C35 C36 C30 -179.4(5)
C22 C30 C36 C31 72.4(8)
C22 C30 C36 C35 -108.7(7)
C35 C34 S3 O33 -114.4(5)
C33 C34 S3 O33 63.6(5)
C35 C34 S3 O31 6.5(6)
C33 C34 S3 O31 -175.6(4)
C35 C34 S3 O32 125.9(5)
C33 C34 S3 O32 -56.1(5)
C33 C32 C40 C46 102.1(7)
C31 C32 C40 C46 -76.6(7)
O4 C41 C42 C43 178.0(5)
C46 C41 C42 C43 -0.6(9)
O4 C41 C42 C10 -5.1(9)
C46 C41 C42 C10 176.2(6)
C16 C10 C42 C43 84.0(8)
C16 C10 C42 C41 -92.8(7)
C41 C42 C43 C44 1.4(9)
C10 C42 C43 C44 -175.5(6)
C42 C43 C44 C45 -0.4(9)
C42 C43 C44 S4 -178.0(5)
C43 C44 C45 C46 -1.5(9)
S4 C44 C45 C46 176.1(5)
C44 C45 C46 C41 2.2(9)
C44 C45 C46 C40 -179.1(5)
O4 C41 C46 C45 -179.8(5)
C42 C41 C46 C45 -1.2(9)
O4 C41 C46 C40 1.5(9)
C42 C41 C46 C40 -179.8(5)
C32 C40 C46 C45 -78.1(7)
C32 C40 C46 C41 100.5(7)
C43 C44 S4 O43 88.2(6)
C45 C44 S4 O43 -89.4(6)
C43 C44 S4 O42 -32.5(6)
C45 C44 S4 O42 149.9(5)
C43 C44 S4 O41 -152.7(5)
C45 C44 S4 O41 29.8(6)
O5 C51 C52 C53 -176.7(6)
C56 C51 C52 C53 4.3(10)
O5 C51 C52 C60 -1.9(9)
C56 C51 C52 C60 179.1(6)
C51 C52 C53 C54 -2.9(10)
C60 C52 C53 C54 -177.7(6)
C52 C53 C54 C55 -0.3(10)
C52 C53 C54 S5 -178.1(5)
C53 C54 C55 C56 2.1(10)
S5 C54 C55 C56 180.0(5)
C54 C55 C56 C51 -0.7(10)
C54 C55 C56 C50 173.1(6)
O5 C51 C56 C55 178.5(6)
C52 C51 C56 C55 -2.5(10)
O5 C51 C56 C50 4.7(10)
C52 C51 C56 C50 -176.3(6)
C82 C50 C56 C55 -91.6(8)
C82 C50 C56 C51 82.1(9)
C53 C54 S5 O55 116.3(8)
C55 C54 S5 O55 -61.5(9)
C53 C54 S5 O52 -43.5(9)
C55 C54 S5 O52 138.7(8)
C53 C54 S5 O51 -173.0(7)
C55 C54 S5 O51 9.2(8)
C53 C54 S5 O54 -15.8(8)
C55 C54 S5 O54 166.4(7)
C53 C54 S5 O53 73.9(8)
C55 C54 S5 O53 -103.9(7)
C53 C54 S5 O56 -124.9(7)
C55 C54 S5 O56 57.2(7)
C53 C52 C60 C66 90.3(7)
C51 C52 C60 C66 -84.4(7)
O6 C61 C62 C63 -173.2(6)
C66 C61 C62 C63 7.2(9)
O6 C61 C62 C70 0.0(9)
C66 C61 C62 C70 -179.5(6)
C61 C62 C63 C64 -0.8(9)
C70 C62 C63 C64 -174.2(6)
C62 C63 C64 C65 -5.2(9)
C62 C63 C64 S6 174.0(5)
C63 C64 C65 C66 4.6(9)
S6 C64 C65 C66 -174.5(5)
C64 C65 C66 C61 1.8(9)
C64 C65 C66 C60 177.5(6)
O6 C61 C66 C65 172.7(5)
C62 C61 C66 C65 -7.8(9)
O6 C61 C66 C60 -2.9(9)
C62 C61 C66 C60 176.6(6)
C52 C60 C66 C65 -85.4(7)
C52 C60 C66 C61 90.3(7)
C65 C64 S6 O63 -104.0(6)
C63 C64 S6 O63 76.8(6)
C65 C64 S6 O61 17.1(6)
C63 C64 S6 O61 -162.1(5)
C65 C64 S6 O62 137.6(5)
C63 C64 S6 O62 -41.6(6)
C63 C62 C70 C76 85.4(7)
C61 C62 C70 C76 -87.9(7)
O7 C71 C72 C73 -179.1(6)
C76 C71 C72 C73 0.9(10)
O7 C71 C72 C80 -5.4(10)
C76 C71 C72 C80 174.5(6)
C71 C72 C73 C74 0.6(10)
C80 C72 C73 C74 -173.0(6)
C72 C73 C74 C75 -1.4(10)
C72 C73 C74 S7 173.4(5)
C73 C74 C75 C76 0.7(10)
S7 C74 C75 C76 -174.2(5)
C74 C75 C76 C71 0.8(10)
C74 C75 C76 C70 176.2(6)
O7 C71 C76 C75 178.4(6)
C72 C71 C76 C75 -1.5(9)
O7 C71 C76 C70 3.0(9)
C72 C71 C76 C70 -176.9(6)
C62 C70 C76 C75 -86.2(7)
C62 C70 C76 C71 89.1(7)
C75 C74 S7 O72 -49.4(6)
C73 C74 S7 O72 135.8(6)
C75 C74 S7 O71 -170.7(5)
C73 C74 S7 O71 14.5(7)
C75 C74 S7 O73 69.4(6)
C73 C74 S7 O73 -105.4(6)
C73 C72 C80 C86 84.0(8)
C71 C72 C80 C86 -89.5(8)
O8 C81 C82 C83 -180.0(6)
C86 C81 C82 C83 0.4(9)
O8 C81 C82 C50 -3.9(9)
C86 C81 C82 C50 176.5(6)
C56 C50 C82 C83 75.5(8)
C56 C50 C82 C81 -100.6(7)
C81 C82 C83 C84 -0.7(10)
C50 C82 C83 C84 -176.9(6)
C82 C83 C84 C85 -0.2(10)
C82 C83 C84 S8 175.4(5)
C83 C84 C85 C86 1.5(10)
S8 C84 C85 C86 -174.2(5)
C84 C85 C86 C81 -1.7(10)
C84 C85 C86 C80 172.7(6)
O8 C81 C86 C85 -178.8(6)
C82 C81 C86 C85 0.8(9)
O8 C81 C86 C80 6.7(9)
C82 C81 C86 C80 -173.7(6)
C72 C80 C86 C85 -74.7(8)
C72 C80 C86 C81 99.7(8)
C83 C84 S8 O81 126.5(8)
C85 C84 S8 O81 -57.8(8)
C83 C84 S8 O82 -104.6(7)
C85 C84 S8 O82 71.1(8)
C83 C84 S8 O83 7.2(8)
C85 C84 S8 O83 -177.1(7)
C131 P1 C111 C116 41.7(6)
C121 P1 C111 C116 -76.6(6)
C141 P1 C111 C116 160.9(5)
C131 P1 C111 C112 -138.0(5)
C121 P1 C111 C112 103.6(5)
C141 P1 C111 C112 -18.9(6)
C116 C111 C112 C113 0.0(9)
P1 C111 C112 C113 179.8(5)
C111 C112 C113 C114 -0.2(10)
C112 C113 C114 C115 0.3(10)
C113 C114 C115 C116 -0.3(10)
C112 C111 C116 C115 0.0(10)
P1 C111 C116 C115 -179.7(5)
C114 C115 C116 C111 0.1(10)
C111 P1 C121 C122 32.0(6)
C131 P1 C121 C122 -87.4(5)
C141 P1 C121 C122 152.2(5)
C111 P1 C121 C126 -152.2(5)
C131 P1 C121 C126 88.5(6)
C141 P1 C121 C126 -31.9(6)
C126 C121 C122 C123 1.8(9)
P1 C121 C122 C123 177.6(5)
C121 C122 C123 C124 -0.2(10)
C122 C123 C124 C125 -1.2(10)
C123 C124 C125 C126 1.1(10)
C124 C125 C126 C121 0.4(10)
C122 C121 C126 C125 -1.9(9)
P1 C121 C126 C125 -177.7(5)
C111 P1 C131 C132 22.3(6)
C121 P1 C131 C132 143.1(5)
C141 P1 C131 C132 -95.5(6)
C111 P1 C131 C136 -158.9(5)
C121 P1 C131 C136 -38.1(6)
C141 P1 C131 C136 83.3(5)
C136 C131 C132 C133 1.3(9)
P1 C131 C132 C133 -179.9(5)
C131 C132 C133 C134 -1.8(10)
C132 C133 C134 C135 1.3(10)
C133 C134 C135 C136 -0.2(10)
C134 C135 C136 C131 -0.2(10)
C132 C131 C136 C135 -0.3(9)
P1 C131 C136 C135 -179.2(5)
C111 P1 C141 C146 91.2(6)
C131 P1 C141 C146 -150.1(5)
C121 P1 C141 C146 -31.2(6)
C111 P1 C141 C142 -82.1(5)
C131 P1 C141 C142 36.6(6)
C121 P1 C141 C142 155.5(5)
C146 C141 C142 C143 1.5(9)
P1 C141 C142 C143 174.8(5)
C141 C142 C143 C144 0.2(9)
C142 C143 C144 C145 -1.4(10)
C143 C144 C145 C146 0.9(11)
C144 C145 C146 C141 0.7(11)
C142 C141 C146 C145 -1.9(10)
P1 C141 C146 C145 -175.0(5)
C221 P2 C211 C216 31.8(6)
C241 P2 C211 C216 -87.4(6)
C231 P2 C211 C216 151.8(5)
C221 P2 C211 C212 -149.9(5)
C241 P2 C211 C212 91.0(6)
C231 P2 C211 C212 -29.9(6)
C216 C211 C212 C213 -0.1(10)
P2 C211 C212 C213 -178.4(6)
C211 C212 C213 C214 -1.0(11)
C212 C213 C214 C215 1.2(11)
C213 C214 C215 C216 -0.4(11)
C214 C215 C216 C211 -0.7(11)
C212 C211 C216 C215 0.9(10)
P2 C211 C216 C215 179.2(5)
C241 P2 C221 C222 161.0(5)
C231 P2 C221 C222 -78.5(6)
C211 P2 C221 C222 41.0(6)
C241 P2 C221 C226 -19.5(6)
C231 P2 C221 C226 101.0(5)
C211 P2 C221 C226 -139.5(5)
C226 C221 C222 C223 0.4(10)
P2 C221 C222 C223 179.9(5)
C221 C222 C223 C224 0.1(11)
C222 C223 C224 C225 -0.3(10)
C223 C224 C225 C226 0.1(10)
C224 C225 C226 C221 0.4(10)
C222 C221 C226 C225 -0.6(9)
P2 C221 C226 C225 179.9(5)
C221 P2 C231 C236 -147.4(6)
C241 P2 C231 C236 -27.4(6)
C211 P2 C231 C236 93.7(6)
C221 P2 C231 C232 35.6(6)
C241 P2 C231 C232 155.6(5)
C211 P2 C231 C232 -83.4(6)
C236 C231 C232 C233 0.4(10)
P2 C231 C232 C233 177.4(5)
C231 C232 C233 C234 2.3(10)
C232 C233 C234 C235 -4.1(11)
C233 C234 C235 C236 3.3(12)
C234 C235 C236 C231 -0.6(12)
C232 C231 C236 C235 -1.2(11)
P2 C231 C236 C235 -178.2(6)
C221 P2 C241 C246 -91.9(5)
C231 P2 C241 C246 147.5(5)
C211 P2 C241 C246 26.9(6)
C221 P2 C241 C242 83.3(6)
C231 P2 C241 C242 -37.3(6)
C211 P2 C241 C242 -157.9(5)
C246 C241 C242 C243 0.0(10)
P2 C241 C242 C243 -175.2(5)
C241 C242 C243 C244 -0.1(11)
C242 C243 C244 C245 0.7(10)
C243 C244 C245 C246 -1.1(10)
C242 C241 C246 C245 -0.4(9)
P2 C241 C246 C245 174.9(5)
C244 C245 C246 C241 1.0(9)
C6 C1 C2 C3 -0.8(10)
C100 C1 C2 C3 -179.5(7)
C1 C2 C3 C4 0.9(10)
C1 C2 C3 C300 -178.7(6)
C2 C3 C4 C5 0.6(11)
C300 C3 C4 C5 -179.8(7)
C3 C4 C5 C6 -2.1(11)
C4 C5 C6 C1 2.1(11)
C2 C1 C6 C5 -0.6(10)
C100 C1 C6 C5 178.1(7)
C2 C1 C100 N101 -25.6(10)
C6 C1 C100 N101 155.8(7)
C1 C100 N101 C102 136.6(7)
C1 C100 N101 C105 -45.2(11)
C105 N101 C102 N103 -1.2(8)
C100 N101 C102 N103 177.4(6)
N101 C102 N103 C104 0.8(8)
N101 C102 N103 C106 -178.3(6)
C102 N103 C104 C105 -0.2(9)
C106 N103 C104 C105 179.0(7)
N103 C104 C105 N101 -0.5(9)
C102 N101 C105 C104 1.0(9)
C100 N101 C105 C104 -177.5(7)
C2 C3 C300 N301 -93.0(8)
C4 C3 C300 N301 87.4(8)
C3 C300 N301 C302 37.7(10)
C3 C300 N301 C305 -145.5(8)
C305 N301 C302 N303 -2.9(9)
C300 N301 C302 N303 174.4(7)
N301 C302 N303 C304 3.8(10)
N301 C302 N303 C306 179.9(6)
C302 N303 C304 C305 -3.1(12)
C306 N303 C304 C305 -179.3(8)
N303 C304 C305 N301 1.3(13)
C302 N301 C305 C304 0.9(11)
C300 N301 C305 C304 -176.4(9)
